data_7035558
loop_
_publ_author_name
'McDonald, Cecelia'
'Williams, David W.'
'Comar, Priyanka'
'Coles, Simon J.'
'Keene, Tony D.'
'Pitak, Mateusz B.'
'Brechin, Euan K.'
'Jones, Leigh F.'

_publ_section_title
;
 Molecular Pac-Man and Tacos: layered Cu(ii) cages from ligands with high
 binding site concentrations.
;
_journal_issue 29
_journal_name_full 'Dalton transactions (Cambridge, England : 2003)'
_journal_page_first 13359
_journal_page_last 13368
_journal_paper_doi 10.1039/c5dt01463h
_journal_volume 44
_journal_year 2015
_chemical_formula_moiety 'C60.5 H55 Cu7 N8.5 O22.5, C62 H58 Cu7 N8 O21, 3(C H4 O), 3.5(N O3), 7(O)'
_chemical_formula_sum 'C125.5 H125 Cu14 N20 O64'
_chemical_formula_weight 3827.01
_chemical_name_systematic
;
 ?
;
_chemical_properties_physical Hygroscopic
_space_group_crystal_system triclinic
_space_group_IT_number 2
_space_group_name_Hall '-P 1'
_space_group_name_H-M_alt 'P -1'
_symmetry_space_group_name_Hall '-P 1'
_symmetry_space_group_name_H-M 'P -1'
_atom_sites_solution_hydrogens mixed
_audit_creation_date 2015-04-15
_audit_creation_method
;
Olex2 1.2
(compiled 2015.01.26 svn.r3150 for OlexSys, GUI svn.r4998)
;
_audit_update_record
;
2015-06-09 deposited with the CCDC.
2015-06-24 downloaded from the CCDC.
;
_cell_angle_alpha 71.435(3)
_cell_angle_beta 77.204(3)
_cell_angle_gamma 80.405(3)
_cell_formula_units_Z 2
_cell_length_a 15.4185(6)
_cell_length_b 22.8429(7)
_cell_length_c 25.1092(9)
_cell_measurement_reflns_used 3877
_cell_measurement_temperature 173(2)
_cell_measurement_theta_max 24.5920
_cell_measurement_theta_min 3.1970
_cell_volume 8130.8(5)
_computing_cell_refinement 'CrysAlisPro, Agilent Technologies, Version 1.171.36.32 '
_computing_data_collection 'CrysAlisPro, Agilent Technologies, Version 1.171.36.32 '
_computing_data_reduction 'CrysAlisPro, Agilent Technologies, Version 1.171.36.32 '
_computing_molecular_graphics
;
Diamond 3.2k, 2014 Crystal Impact GbR (author: Klaus Brandenburg)
;
_computing_publication_material 'Olex2 (Dolomanov et al., 2009)'
_computing_structure_refinement 'ShelXL (Sheldrick, 2008)'
_computing_structure_solution 'ShelXS (Sheldrick, 2008)'
_diffrn_ambient_temperature 173.15
_diffrn_measured_fraction_theta_full 0.973
_diffrn_measured_fraction_theta_max 0.998
_diffrn_measurement_device_type 'Xcalibur, Sapphire3'
_diffrn_measurement_method '\w scans'
_diffrn_radiation_type MoK\a
_diffrn_radiation_wavelength 0.71073
_diffrn_reflns_av_R_equivalents 0.1112
_diffrn_reflns_av_unetI/netI 0.2782
_diffrn_reflns_Laue_measured_fraction_full 0.973
_diffrn_reflns_Laue_measured_fraction_max 0.998
_diffrn_reflns_limit_h_max 20
_diffrn_reflns_limit_h_min -18
_diffrn_reflns_limit_k_max 30
_diffrn_reflns_limit_k_min -29
_diffrn_reflns_limit_l_max 33
_diffrn_reflns_limit_l_min -32
_diffrn_reflns_number 69808
_diffrn_reflns_point_group_measured_fraction_full 0.973
_diffrn_reflns_point_group_measured_fraction_max 0.998
_diffrn_reflns_theta_full 25.242
_diffrn_reflns_theta_max 25.027
_diffrn_reflns_theta_min 3.025
_exptl_absorpt_coefficient_mu 1.882
_exptl_absorpt_correction_T_max 1.00000
_exptl_absorpt_correction_T_min 0.98935
_exptl_absorpt_correction_type multi-scan
_exptl_absorpt_process_details 'CrysAlisPro, Agilent Technologies, Version 1.171.36.32 '
_exptl_crystal_colour 'dark green'
_exptl_crystal_density_diffrn 1.563
_exptl_crystal_description block
_exptl_crystal_F_000 3872
_exptl_crystal_preparation 'Magnetic properties'
_exptl_crystal_recrystallization_method 'Re-crystallisation from solvent: MeOH '
_exptl_crystal_size_max 0.1
_exptl_crystal_size_mid 0.08
_exptl_crystal_size_min 0.04
_refine_diff_density_max 2.160
_refine_diff_density_min -1.767
_refine_diff_density_rms 0.159
_refine_ls_extinction_method none
_refine_ls_goodness_of_fit_ref 0.937
_refine_ls_hydrogen_treatment mixed
_refine_ls_matrix_type full
_refine_ls_number_parameters 2019
_refine_ls_number_reflns 28668
_refine_ls_number_restraints 4163
_refine_ls_restrained_S_all 0.897
_refine_ls_R_factor_all 0.1771
_refine_ls_R_factor_gt 0.0861
_refine_ls_shift/su_max 0.000
_refine_ls_shift/su_mean 0.000
_refine_ls_structure_factor_coef Fsqd
_refine_ls_weighting_details 'w=1/[\s^2^(Fo^2^)+(0.1027P)^2^] where P=(Fo^2^+2Fc^2^)/3'
_refine_ls_weighting_scheme calc
_refine_ls_wR_factor_gt 0.2038
_refine_ls_wR_factor_ref 0.2446
_reflns_Friedel_coverage 0.000
_reflns_number_gt 13027
_reflns_number_total 28668
_reflns_threshold_expression 'I > 2\s(I)'
_cod_data_source_file c5dt01463h2.cif
_cod_data_source_block compound2rev
_cod_depositor_comments 'Adding full bibliography for 7035553--7035558.cif.'
_cod_original_formula_sum 'C125.50 H125 Cu14 N20 O64'
_cod_database_code 7035558
_shelxl_version_number 2013-4
_shelx_space_group_comment
;
The symmetry employed for this shelxl refinement is uniquely defined
by the following loop, which should always be used as a source of
symmetry information in preference to the above space-group names.
They are only intended as comments.
;
_shelx_estimated_absorpt_t_max 0.929
_shelx_estimated_absorpt_t_min 0.834
_olex2_refinement_description
;
1. Fixed Uiso
 At 1.2 times of:
  All C(H) groups
 At 1.5 times of:
  All C(H,H,H) groups, All O(H) groups, All O(H,H) groups, All O(H,H,H) groups
2. Restrained distances
 N18-O51
 1.25 with sigma of 0.01
 N18-O50
 1.25 with sigma of 0.01
 N18-O52
 1.25 with sigma of 0.01
 N17-O47A
 1.25 with sigma of 0.02
 N17-O48A
 1.25 with sigma of 0.02
 N17-O49A
 1.25 with sigma of 0.02
 N19A-O53A
 1.25 with sigma of 0.02
 N19A-O54A
 1.25 with sigma of 0.02
 N19A-O55A
 1.25 with sigma of 0.02
 N19B-O53B
 1.25 with sigma of 0.02
 N19B-O54B
 1.25 with sigma of 0.02
 N19B-O55B
 1.25 with sigma of 0.02
 N20A-O60A
 1.25 with sigma of 0.01
 N20A-O61A
 1.25 with sigma of 0.01
 N20A-O62A
 1.25 with sigma of 0.01
 N20B-O60B
 1.25 with sigma of 0.01
 N20B-O61B
 1.25 with sigma of 0.01
 N20B-O62B
 1.25 with sigma of 0.01
 O62B-O60B
 2.6 with sigma of 0.01
 O53A-O66
 2.6 with sigma of 0.01
 O202-O207
 2.6 with sigma of 0.01
 O60C-C201
 1.44 with sigma of 0.01
 Cu6-O60B
 2.4 with sigma of 0.02
 Cu6-O60C
 2.5 with sigma of 0.02
 O43-H43
 0.87 with sigma of 0.01
 O40-H40A
 0.87 with sigma of 0.01
 O60C-H60D
 0.87 with sigma of 0.01
 O50-O51
 2.15 with sigma of 0.02
 O51-O52
 2.15 with sigma of 0.02
 O52-O50
 2.15 with sigma of 0.02
 O47A-O48A
 2.15 with sigma of 0.04
 O48A-O49A
 2.15 with sigma of 0.04
 O49A-O47A
 2.15 with sigma of 0.04
 O53A-O54A
 2.15 with sigma of 0.04
 O54A-O55A
 2.15 with sigma of 0.04
 O53A-O55A
 2.15 with sigma of 0.04
 O53B-O54B
 2.15 with sigma of 0.04
 O54B-O55B
 2.15 with sigma of 0.04
 O53B-O55B
 2.15 with sigma of 0.04
 O60A-O61A
 2.15 with sigma of 0.02
 O61A-O62A
 2.15 with sigma of 0.02
 O62A-O60A
 2.15 with sigma of 0.02
 O60B-O61B
 2.15 with sigma of 0.02
 O61B-O62B
 2.15 with sigma of 0.02
 O62B-O60B
 2.15 with sigma of 0.02
 O60B-O62B
 2.2 with sigma of 0.02
 O60B-O61B
 2.2 with sigma of 0.02
 O61B-O62B
 2.2 with sigma of 0.02
 Cu6-O60B
 3 with sigma of 0.04
 C124-H43
 1.892677 with sigma of 0.02
 Cu14-H43
 2.847984 with sigma of 0.02
 C123-H40A
 1.89737 with sigma of 0.02
 Cu11-H40A
 2.875858 with sigma of 0.02
 C201-H60D
 1.917726 with sigma of 0.02
 Cu6-H60D
 2.871517 with sigma of 0.02
3. Rigid bond restraints
 All non-hydrogen atoms
 with sigma for 1-2 distances of 0.01 and sigma for 1-3 distances of 0.01
4. Uiso/Uaniso restraints and constraints
All non-hydrogen atoms have similar U: within 1.7A with sigma of 0.04 and sigma
for terminal atoms of 0.08
Uanis(O60B) = Uanis(O62B) = Uanis(O61B)
Uiso(O60A) = Uiso(O61A) = Uiso(O62A)
Uanis(O60C) = Uanis(O60B)
Uanis(O47A) = Uanis(O47B)
5. Rigid body (RIGU) restrains
 All non-hydrogen atoms
 with sigma for 1-2 distances of 0.004 and sigma for 1-3 distances of 0.004
6. Others
 Sof(O49B)=Sof(O47B)=Sof(O48B)=1-FVAR(1)
 Sof(O47A)=Sof(O48A)=Sof(O49A)=FVAR(1)
 Fixed Sof: N20A(0.5) O60A(0.5) O61A(0.5) O62A(0.5) O101(0.5) H10A(0.5)
 H10B(0.5) O203(0.5) O60C(0.5) C201(0.5) H20A(0.5) H20B(0.5) H20C(0.5)
 O60B(0.5) O62B(0.5) O61B(0.5) N20B(0.5) O200(0.5) O201(0.5) O202(0.5)
 O206(0.5) O204(0.5) O207(0.5) O208(0.5) N19B(0.5) O55B(0.5) O54B(0.5)
 O53B(0.5) N19A(0.5) O53A(0.5) O54A(0.5) O55A(0.5) H60D(0.5)
7.a Rotating group:
 O34(H34A,H34B), O35(H35A,H35B), O36(H36A,H36B), O37(H37A,H37B), O39(H39A,
 H39B), O41(H41A,H41B), O42(H42A,H42B), O101(H10A,H10B)
7.b Me refined with riding coordinates:
 C201(H20A,H20B,H20C)
7.c Aromatic/amide H refined with riding coordinates:
 C3(H3), C4(H4), C5(H5), C6(H6), C8(H8), C10(H10), C11(H11), C12(H12),
 C18(H18), C19(H19), C20(H20), C21(H21), C23(H23), C25(H25), C26(H26), C27(H27),
  C33(H33), C34(H34), C35(H35), C36(H36), C38(H38), C40(H40), C41(H41),
 C42(H42), C48(H48), C49(H49), C50(H50), C51(H51), C53(H53), C55(H55), C56(H56),
  C57(H57), C63(H63), C64(H64), C65(H65), C66(H66), C68(H68), C70(H70),
 C71(H71), C72(H72), C78(H78), C79(H79), C80(H80), C81(H81), C83(H83), C85(H85),
  C86(H86), C87(H87), C93(H93), C94(H94), C95(H95), C96(H96), C98(H98),
 C100(H100), C101(H101), C102(H102), C108(H108), C109(H109), C110(H110),
 C111(H111), C113(H113), C115(H115), C116(H116), C117(H117)
7.d Idealised Me refined as rotating group:
 C15(H15A,H15B,H15C), C30(H30A,H30B,H30C), C45(H45A,H45B,H45C), C60(H60A,H60B,
 H60C), C75(H75A,H75B,H75C), C90(H90A,H90B,H90C), C105(H10C,H10D,H10E),
 C120(H12A,H12B,H12C), C123(H12D,H12E,H12F), C124(H12G,H12H,H12I), C125(H12J,
 H12K,H12L), C126(H12M,H12N,H12O), C127(H12P,H12Q,H12R)
7.e Idealised tetrahedral OH refined as rotating group:
 O44(H44), O45(H45), O46(H46)
;
_olex2_submission_special_instructions 'No special instructions were received'

loop_
_space_group_symop_operation_xyz
'x, y, z'
'-x, -y, -z'

loop_
_atom_site_label
_atom_site_type_symbol
_atom_site_fract_x
_atom_site_fract_y
_atom_site_fract_z
_atom_site_U_iso_or_equiv
_atom_site_adp_type
_atom_site_occupancy
_atom_site_site_symmetry_order
_atom_site_calc_flag
_atom_site_refinement_flags_posn
_atom_site_refinement_flags_adp
_atom_site_refinement_flags_occupancy
_atom_site_disorder_assembly
_atom_site_disorder_group
C1 C 0.5917(7) 0.1289(5) 0.3917(5) 0.028(2) Uani 1 1 d . U . . .
C2 C 0.5108(7) 0.0990(5) 0.4241(5) 0.031(2) Uani 1 1 d . U . . .
C3 C 0.5053(8) 0.0388(5) 0.4202(5) 0.037(3) Uani 1 1 d . U . . .
H3 H 0.5529 0.0204 0.3975 0.045 Uiso 1 1 calc R . . . .
C4 C 0.4320(8) 0.0067(5) 0.4488(5) 0.047(3) Uani 1 1 d . U . . .
H4 H 0.4295 -0.0334 0.4460 0.057 Uiso 1 1 calc R . . . .
C5 C 0.3626(8) 0.0333(5) 0.4813(5) 0.044(3) Uani 1 1 d . U . . .
H5 H 0.3122 0.0112 0.5010 0.052 Uiso 1 1 calc R . . . .
C6 C 0.3654(7) 0.0917(5) 0.4856(5) 0.035(3) Uani 1 1 d . U . . .
H6 H 0.3161 0.1102 0.5069 0.042 Uiso 1 1 calc R . . . .
C7 C 0.4404(8) 0.1236(5) 0.4586(5) 0.031(2) Uani 1 1 d . U . . .
C8 C 0.4151(7) 0.1869(5) 0.5180(5) 0.027(2) Uani 1 1 d . U . . .
H8 H 0.3973 0.1501 0.5467 0.032 Uiso 1 1 calc R . . . .
C9 C 0.4057(7) 0.2412(5) 0.5367(5) 0.028(2) Uani 1 1 d . U . . .
C10 C 0.3777(7) 0.2339(5) 0.5947(5) 0.037(3) Uani 1 1 d . U . . .
H10 H 0.3687 0.1935 0.6197 0.044 Uiso 1 1 calc R . . . .
C11 C 0.3628(8) 0.2825(5) 0.6171(5) 0.043(3) Uani 1 1 d . U . . .
H11 H 0.3443 0.2764 0.6570 0.052 Uiso 1 1 calc R . . . .
C12 C 0.3754(8) 0.3413(5) 0.5797(5) 0.042(3) Uani 1 1 d . U . . .
H12 H 0.3634 0.3758 0.5945 0.051 Uiso 1 1 calc R . . . .
C13 C 0.4053(7) 0.3517(5) 0.5207(5) 0.028(2) Uani 1 1 d . U . . .
C14 C 0.4225(6) 0.3000(4) 0.4972(5) 0.023(2) Uani 1 1 d . U . . .
C15 C 0.4036(8) 0.4594(5) 0.5038(5) 0.047(3) Uani 1 1 d . U . . .
H15A H 0.4126 0.4972 0.4717 0.071 Uiso 1 1 calc GR . . . .
H15B H 0.4435 0.4559 0.5304 0.071 Uiso 1 1 calc GR . . . .
H15C H 0.3414 0.4614 0.5237 0.071 Uiso 1 1 calc GR . . . .
C16 C 0.8602(7) 0.3011(4) 0.2316(5) 0.025(2) Uani 1 1 d . U . . .
C17 C 0.8563(7) 0.3656(4) 0.2338(4) 0.025(2) Uani 1 1 d . U . . .
C18 C 0.9351(7) 0.3916(4) 0.2192(4) 0.028(2) Uani 1 1 d . U . . .
H18 H 0.9889 0.3668 0.2100 0.033 Uiso 1 1 calc R . . . .
C19 C 0.9402(8) 0.4513(5) 0.2171(5) 0.037(3) Uani 1 1 d . U . . .
H19 H 0.9966 0.4672 0.2077 0.045 Uiso 1 1 calc R . . . .
C20 C 0.8625(8) 0.4884(5) 0.2288(5) 0.034(3) Uani 1 1 d . U . . .
H20 H 0.8648 0.5304 0.2268 0.041 Uiso 1 1 calc R . . . .
C21 C 0.7835(7) 0.4648(4) 0.2431(5) 0.032(3) Uani 1 1 d . U . . .
H21 H 0.7306 0.4908 0.2513 0.039 Uiso 1 1 calc R . . . .
C22 C 0.7759(7) 0.4036(4) 0.2464(4) 0.027(2) Uani 1 1 d . U . . .
C23 C 0.6216(7) 0.4200(4) 0.2466(4) 0.024(2) Uani 1 1 d . U . . .
H23 H 0.6337 0.4605 0.2228 0.029 Uiso 1 1 calc R . . . .
C24 C 0.5322(7) 0.4082(5) 0.2634(5) 0.031(2) Uani 1 1 d . U . . .
C25 C 0.4671(8) 0.4532(5) 0.2351(5) 0.042(3) Uani 1 1 d . U . . .
H25 H 0.4857 0.4910 0.2084 0.050 Uiso 1 1 calc R . . . .
C26 C 0.3797(8) 0.4429(5) 0.2459(5) 0.048(3) Uani 1 1 d . U . . .
H26 H 0.3385 0.4730 0.2260 0.057 Uiso 1 1 calc R . . . .
C27 C 0.3492(8) 0.3880(5) 0.2861(5) 0.037(3) Uani 1 1 d . U . . .
H27 H 0.2881 0.3812 0.2933 0.045 Uiso 1 1 calc R . . . .
C28 C 0.4104(7) 0.3440(5) 0.3151(5) 0.030(2) Uani 1 1 d . U . . .
C29 C 0.5001(7) 0.3544(4) 0.3048(5) 0.025(2) Uani 1 1 d . U . . .
C30 C 0.2958(8) 0.2762(6) 0.3694(5) 0.049(3) Uani 1 1 d . U . . .
H30A H 0.2638 0.3017 0.3939 0.073 Uiso 1 1 calc GR . . . .
H30B H 0.2923 0.2322 0.3904 0.073 Uiso 1 1 calc GR . . . .
H30C H 0.2685 0.2864 0.3354 0.073 Uiso 1 1 calc GR . . . .
C31 C 0.9730(7) 0.0949(4) 0.1689(4) 0.024(2) Uani 1 1 d . U . . .
C32 C 0.9645(7) 0.0325(5) 0.1641(5) 0.030(2) Uani 1 1 d . U . . .
C33 C 0.8828(8) 0.0114(5) 0.1829(5) 0.034(3) Uani 1 1 d . U . . .
H33 H 0.8362 0.0352 0.2011 0.041 Uiso 1 1 calc R . . . .
C34 C 0.8630(8) -0.0446(5) 0.1768(5) 0.041(3) Uani 1 1 d . U . . .
H34 H 0.8062 -0.0597 0.1926 0.050 Uiso 1 1 calc R . . . .
C35 C 0.9300(8) -0.0756(5) 0.1470(5) 0.037(3) Uani 1 1 d . U . . .
H35 H 0.9183 -0.1111 0.1388 0.045 Uiso 1 1 calc R . . . .
C36 C 1.0137(8) -0.0560(4) 0.1292(5) 0.029(2) Uani 1 1 d . U . . .
H36 H 1.0593 -0.0788 0.1093 0.035 Uiso 1 1 calc R . . . .
C37 C 1.0341(7) -0.0042(4) 0.1390(4) 0.023(2) Uani 1 1 d . U . . .
C38 C 1.1881(7) -0.0320(4) 0.1292(4) 0.024(2) Uani 1 1 d . U . . .
H38 H 1.1721 -0.0728 0.1485 0.029 Uiso 1 1 calc R . . . .
C39 C 1.2800(7) -0.0254(5) 0.1115(4) 0.028(2) Uani 1 1 d . U . . .
C40 C 1.3418(8) -0.0741(5) 0.1325(5) 0.036(3) Uani 1 1 d . U . . .
H40 H 1.3209 -0.1120 0.1573 0.043 Uiso 1 1 calc R . . . .
C41 C 1.4304(8) -0.0695(5) 0.1190(5) 0.042(3) Uani 1 1 d . U . . .
H41 H 1.4699 -0.1041 0.1349 0.051 Uiso 1 1 calc R . . . .
C42 C 1.4651(8) -0.0168(5) 0.0834(5) 0.036(3) Uani 1 1 d . U . . .
H42 H 1.5275 -0.0136 0.0764 0.043 Uiso 1 1 calc R . . . .
C43 C 1.4076(7) 0.0320(5) 0.0574(4) 0.029(2) Uani 1 1 d . U . . .
C44 C 1.3142(7) 0.0285(5) 0.0708(4) 0.028(2) Uani 1 1 d . U . . .
C45 C 1.5226(8) 0.1007(5) 0.0130(5) 0.042(3) Uani 1 1 d . U . . .
H45A H 1.5355 0.0997 0.0499 0.064 Uiso 1 1 calc GR . . . .
H45B H 1.5304 0.1420 -0.0141 0.064 Uiso 1 1 calc GR . . . .
H45C H 1.5637 0.0695 -0.0017 0.064 Uiso 1 1 calc GR . . . .
C46 C 1.2574(8) 0.2581(5) 0.0126(5) 0.034(2) Uani 1 1 d . U . . .
C47 C 1.3448(8) 0.2789(5) -0.0210(5) 0.037(3) Uani 1 1 d . U . . .
C48 C 1.3763(9) 0.3250(5) -0.0085(6) 0.053(3) Uani 1 1 d . U . . .
H48 H 1.3417 0.3424 0.0202 0.064 Uiso 1 1 calc R . . . .
C49 C 1.4568(10) 0.3459(6) -0.0367(6) 0.062(4) Uani 1 1 d . U . . .
H49 H 1.4781 0.3767 -0.0262 0.075 Uiso 1 1 calc R . . . .
C50 C 1.5091(10) 0.3230(6) -0.0808(6) 0.062(4) Uani 1 1 d . U . . .
H50 H 1.5650 0.3376 -0.1007 0.074 Uiso 1 1 calc R . . . .
C51 C 1.4752(8) 0.2793(5) -0.0931(5) 0.045(3) Uani 1 1 d . U . . .
H51 H 1.5083 0.2631 -0.1229 0.054 Uiso 1 1 calc R . . . .
C52 C 1.3942(8) 0.2568(5) -0.0643(5) 0.034(2) Uani 1 1 d . U . . .
C53 C 1.3751(8) 0.2130(5) -0.1343(5) 0.038(3) Uani 1 1 d . U . . .
H53 H 1.3930 0.2512 -0.1605 0.045 Uiso 1 1 calc R . . . .
C54 C 1.3637(8) 0.1670(5) -0.1581(5) 0.042(3) Uani 1 1 d . U . . .
C55 C 1.3807(8) 0.1804(6) -0.2176(5) 0.048(3) Uani 1 1 d . U . . .
H55 H 1.3895 0.2216 -0.2410 0.058 Uiso 1 1 calc R . . . .
C56 C 1.3848(9) 0.1347(6) -0.2419(6) 0.053(3) Uani 1 1 d . U . . .
H56 H 1.3981 0.1448 -0.2824 0.064 Uiso 1 1 calc R . . . .
C57 C 1.3710(8) 0.0753(6) -0.2114(5) 0.044(3) Uani 1 1 d . U . . .
H57 H 1.3757 0.0446 -0.2303 0.052 Uiso 1 1 calc R . . . .
C58 C 1.3500(8) 0.0599(6) -0.1525(5) 0.043(3) Uani 1 1 d . U . . .
C59 C 1.3437(7) 0.1047(5) -0.1236(5) 0.035(2) Uani 1 1 d . U . . .
C60 C 1.3530(10) -0.0463(5) -0.1419(5) 0.060(4) Uani 1 1 d . U . . .
H60A H 1.3134 -0.0380 -0.1697 0.090 Uiso 1 1 calc GR . . . .
H60B H 1.3420 -0.0860 -0.1127 0.090 Uiso 1 1 calc GR . . . .
H60C H 1.4154 -0.0483 -0.1614 0.090 Uiso 1 1 calc GR . . . .
C61 C 0.9213(7) -0.0963(4) 0.3625(5) 0.025(2) Uani 1 1 d . U . . .
C62 C 0.8942(7) -0.1613(4) 0.3844(5) 0.028(2) Uani 1 1 d . U . . .
C63 C 0.8498(7) -0.1778(5) 0.4401(5) 0.031(2) Uani 1 1 d . U . . .
H63 H 0.8406 -0.1487 0.4612 0.038 Uiso 1 1 calc R . . . .
C64 C 0.8177(7) -0.2355(5) 0.4665(5) 0.035(3) Uani 1 1 d . U . . .
H64 H 0.7873 -0.2459 0.5050 0.041 Uiso 1 1 calc R . . . .
C65 C 0.8315(7) -0.2777(5) 0.4348(5) 0.036(3) Uani 1 1 d . U . . .
H65 H 0.8095 -0.3172 0.4515 0.043 Uiso 1 1 calc R . . . .
C66 C 0.8771(7) -0.2619(5) 0.3794(5) 0.035(3) Uani 1 1 d . U . . .
H66 H 0.8875 -0.2913 0.3585 0.042 Uiso 1 1 calc R . . . .
C67 C 0.9083(7) -0.2037(4) 0.3532(5) 0.028(2) Uani 1 1 d . U . . .
C68 C 0.9479(8) -0.2202(4) 0.2619(5) 0.032(2) Uani 1 1 d . U . . .
H68 H 0.8960 -0.2416 0.2731 0.039 Uiso 1 1 calc R . . . .
C69 C 1.0044(8) -0.2240(5) 0.2092(5) 0.037(2) Uani 1 1 d . U . . .
C70 C 0.9781(9) -0.2595(5) 0.1797(5) 0.045(3) Uani 1 1 d . U . . .
H70 H 0.9227 -0.2769 0.1933 0.054 Uiso 1 1 calc R . . . .
C71 C 1.0325(9) -0.2688(5) 0.1317(5) 0.048(3) Uani 1 1 d . U . . .
H71 H 1.0141 -0.2918 0.1113 0.058 Uiso 1 1 calc R . . . .
C72 C 1.1134(10) -0.2451(5) 0.1127(6) 0.051(3) Uani 1 1 d . U . . .
H72 H 1.1511 -0.2533 0.0798 0.061 Uiso 1 1 calc R . . . .
C73 C 1.1419(9) -0.2099(5) 0.1397(5) 0.041(3) Uani 1 1 d . U . . .
C74 C 1.0871(8) -0.1996(4) 0.1904(5) 0.033(2) Uani 1 1 d . U . . .
C75 C 1.2802(10) -0.1901(7) 0.0732(6) 0.079(5) Uani 1 1 d . U . . .
H75A H 1.2499 -0.1736 0.0402 0.119 Uiso 1 1 calc GR . . . .
H75B H 1.3006 -0.2341 0.0782 0.119 Uiso 1 1 calc GR . . . .
H75C H 1.3317 -0.1671 0.0668 0.119 Uiso 1 1 calc GR . . . .
C76 C 1.1175(7) 0.1343(4) 0.2576(5) 0.028(2) Uani 1 1 d . U . . .
C77 C 1.2010(7) 0.1351(4) 0.2158(4) 0.025(2) Uani 1 1 d . U . . .
C78 C 1.2253(8) 0.1930(5) 0.1833(5) 0.032(3) Uani 1 1 d . U . . .
H78 H 1.1864 0.2285 0.1882 0.039 Uiso 1 1 calc R . . . .
C79 C 1.3037(8) 0.2015(5) 0.1438(5) 0.035(3) Uani 1 1 d . U . . .
H79 H 1.3198 0.2422 0.1235 0.042 Uiso 1 1 calc R . . . .
C80 C 1.3584(8) 0.1500(5) 0.1343(5) 0.042(3) Uani 1 1 d . U . . .
H80 H 1.4112 0.1550 0.1060 0.050 Uiso 1 1 calc R . . . .
C81 C 1.3362(8) 0.0915(5) 0.1658(5) 0.034(3) Uani 1 1 d . U . . .
H81 H 1.3742 0.0562 0.1594 0.041 Uiso 1 1 calc R . . . .
C82 C 1.2591(7) 0.0834(5) 0.2068(5) 0.029(2) Uani 1 1 d . U . . .
C83 C 1.3061(8) -0.0204(5) 0.2517(5) 0.036(3) Uani 1 1 d . U . . .
H83 H 1.3637 -0.0064 0.2427 0.043 Uiso 1 1 calc R . . . .
C84 C 1.3008(7) -0.0868(5) 0.2770(5) 0.031(2) Uani 1 1 d . U . . .
C85 C 1.3840(8) -0.1218(5) 0.2914(5) 0.042(3) Uani 1 1 d . U . . .
H85 H 1.4361 -0.1015 0.2844 0.051 Uiso 1 1 calc R . . . .
C86 C 1.3859(9) -0.1857(5) 0.3157(6) 0.051(3) Uani 1 1 d . U . . .
H86 H 1.4404 -0.2100 0.3236 0.061 Uiso 1 1 calc R . . . .
C87 C 1.3085(8) -0.2133(5) 0.3282(6) 0.049(3) Uani 1 1 d . U . . .
H87 H 1.3101 -0.2567 0.3466 0.058 Uiso 1 1 calc R . . . .
C88 C 1.2293(7) -0.1812(4) 0.3154(5) 0.029(2) Uani 1 1 d . U . . .
C89 C 1.2247(7) -0.1157(4) 0.2868(4) 0.026(2) Uani 1 1 d . U . . .
C90 C 1.1509(9) -0.2696(5) 0.3370(6) 0.056(4) Uani 1 1 d . U . . .
H90A H 1.1874 -0.2801 0.3034 0.084 Uiso 1 1 calc GR . . . .
H90B H 1.0899 -0.2802 0.3422 0.084 Uiso 1 1 calc GR . . . .
H90C H 1.1768 -0.2930 0.3709 0.084 Uiso 1 1 calc GR . . . .
C91 C 1.0558(7) 0.4362(4) 0.3181(5) 0.025(2) Uani 1 1 d . U . . .
C92 C 1.0839(7) 0.5013(4) 0.2966(5) 0.025(2) Uani 1 1 d . U . . .
C93 C 1.1435(8) 0.5151(5) 0.2454(5) 0.035(3) Uani 1 1 d . U . . .
H93 H 1.1671 0.4830 0.2282 0.042 Uiso 1 1 calc R . . . .
C94 C 1.1700(9) 0.5743(5) 0.2181(6) 0.051(3) Uani 1 1 d . U . . .
H94 H 1.2115 0.5833 0.1831 0.062 Uiso 1 1 calc R . . . .
C95 C 1.1326(9) 0.6191(5) 0.2447(6) 0.049(3) Uani 1 1 d . U . . .
H95 H 1.1466 0.6606 0.2265 0.059 Uiso 1 1 calc R . . . .
C96 C 1.0770(8) 0.6064(5) 0.2953(5) 0.039(3) Uani 1 1 d . U . . .
H96 H 1.0534 0.6390 0.3120 0.046 Uiso 1 1 calc R . . . .
C97 C 1.0533(7) 0.5476(4) 0.3236(5) 0.029(2) Uani 1 1 d . U . . .
C98 C 1.0023(7) 0.5638(4) 0.4116(5) 0.027(2) Uani 1 1 d . U . . .
H98 H 1.0535 0.5858 0.4010 0.032 Uiso 1 1 calc R . . . .
C99 C 0.9476(8) 0.5663(5) 0.4632(5) 0.035(2) Uani 1 1 d . U . . .
C100 C 0.9691(9) 0.6049(5) 0.4935(5) 0.043(3) Uani 1 1 d . U . . .
H100 H 1.0205 0.6270 0.4781 0.052 Uiso 1 1 calc R . . . .
C101 C 0.9176(9) 0.6104(5) 0.5436(6) 0.048(3) Uani 1 1 d . U . . .
H101 H 0.9336 0.6358 0.5626 0.058 Uiso 1 1 calc R . . . .
C102 C 0.8434(9) 0.5798(5) 0.5666(6) 0.049(3) Uani 1 1 d . U . . .
H102 H 0.8077 0.5854 0.6010 0.058 Uiso 1 1 calc R . . . .
C103 C 0.8182(8) 0.5408(5) 0.5416(5) 0.038(2) Uani 1 1 d . U . . .
C104 C 0.8700(7) 0.5344(5) 0.4881(5) 0.031(2) Uani 1 1 d . U . . .
C105 C 0.6943(8) 0.5104(6) 0.6160(5) 0.055(4) Uani 1 1 d . U . . .
H10C H 0.6737 0.5543 0.6120 0.083 Uiso 1 1 calc GR . . . .
H10D H 0.7294 0.4941 0.6467 0.083 Uiso 1 1 calc GR . . . .
H10E H 0.6425 0.4869 0.6253 0.083 Uiso 1 1 calc GR . . . .
C106 C 0.8396(7) 0.2149(4) 0.3953(5) 0.027(2) Uani 1 1 d . U . . .
C107 C 0.7630(6) 0.2080(4) 0.4432(4) 0.021(2) Uani 1 1 d . U . . .
C108 C 0.7460(7) 0.1485(4) 0.4753(5) 0.031(2) Uani 1 1 d . U . . .
H108 H 0.7797 0.1142 0.4642 0.037 Uiso 1 1 calc R . . . .
C109 C 0.6809(8) 0.1385(5) 0.5230(5) 0.038(3) Uani 1 1 d . U . . .
H109 H 0.6721 0.0971 0.5456 0.046 Uiso 1 1 calc R . . . .
C110 C 0.6289(7) 0.1858(4) 0.5388(5) 0.027(2) Uani 1 1 d . U . . .
H110 H 0.5841 0.1776 0.5723 0.033 Uiso 1 1 calc R . . . .
C111 C 0.6411(7) 0.2464(5) 0.5061(5) 0.028(2) Uani 1 1 d . U . . .
H111 H 0.6034 0.2799 0.5165 0.033 Uiso 1 1 calc R . . . .
C112 C 0.7078(6) 0.2582(4) 0.4584(4) 0.021(2) Uani 1 1 d . U . . .
C113 C 0.6506(7) 0.3609(4) 0.4186(4) 0.025(2) Uani 1 1 d . U . . .
H113 H 0.5935 0.3459 0.4317 0.030 Uiso 1 1 calc R . . . .
C114 C 0.6542(7) 0.4271(4) 0.3916(4) 0.022(2) Uani 1 1 d . U . . .
C115 C 0.5741(7) 0.4601(4) 0.3731(4) 0.026(2) Uani 1 1 d . U . . .
H115 H 0.5222 0.4393 0.3805 0.031 Uiso 1 1 calc R . . . .
C116 C 0.5730(7) 0.5227(5) 0.3441(5) 0.029(2) Uani 1 1 d . U . . .
H116 H 0.5205 0.5451 0.3308 0.034 Uiso 1 1 calc R . . . .
C117 C 0.6484(7) 0.5526(5) 0.3345(5) 0.030(2) Uani 1 1 d . U . . .
H117 H 0.6462 0.5957 0.3147 0.036 Uiso 1 1 calc R . . . .
C118 C 0.7275(7) 0.5221(4) 0.3527(5) 0.028(2) Uani 1 1 d . U . . .
C119 C 0.7295(7) 0.4571(4) 0.3834(4) 0.0214(19) Uani 1 1 d . U . . .
C120 C 0.8107(8) 0.6092(4) 0.3106(6) 0.046(3) Uani 1 1 d . U . . .
H12A H 0.7975 0.6151 0.2727 0.069 Uiso 1 1 calc GR . . . .
H12B H 0.8713 0.6197 0.3066 0.069 Uiso 1 1 calc GR . . . .
H12C H 0.7676 0.6364 0.3295 0.069 Uiso 1 1 calc GR . . . .
C123 C 1.1176(8) -0.0890(5) 0.4145(5) 0.043(3) Uani 1 1 d D U . . .
H12D H 1.0848 -0.1154 0.4036 0.064 Uiso 1 1 calc GR . . . .
H12E H 1.0881 -0.0844 0.4520 0.064 Uiso 1 1 calc GR . . . .
H12F H 1.1791 -0.1082 0.4164 0.064 Uiso 1 1 calc GR . . . .
C124 C 0.8957(8) 0.2439(5) 0.5231(5) 0.042(3) Uani 1 1 d D U . . .
H12G H 0.9257 0.2167 0.4998 0.064 Uiso 1 1 calc GR . . . .
H12H H 0.8377 0.2296 0.5438 0.064 Uiso 1 1 calc GR . . . .
H12I H 0.9328 0.2429 0.5505 0.064 Uiso 1 1 calc GR . . . .
C125 C 0.5800(14) 0.3609(8) 0.6020(9) 0.118(7) Uiso 1 1 d . U . . .
H12J H 0.6005 0.3584 0.5629 0.178 Uiso 1 1 calc GR . . . .
H12K H 0.5331 0.3956 0.6022 0.178 Uiso 1 1 calc GR . . . .
H12L H 0.5561 0.3221 0.6264 0.178 Uiso 1 1 calc GR . . . .
C126 C 0.7022(12) -0.0573(6) 0.3408(7) 0.087(5) Uani 1 1 d . U . . .
H12M H 0.7254 -0.0566 0.3738 0.130 Uiso 1 1 calc GR . . . .
H12N H 0.7344 -0.0918 0.3267 0.130 Uiso 1 1 calc GR . . . .
H12O H 0.6383 -0.0629 0.3521 0.130 Uiso 1 1 calc GR . . . .
C127 C 0.358(2) 0.6385(12) 0.2421(13) 0.207(13) Uiso 1 1 d . U . . .
H12P H 0.3356 0.6783 0.2175 0.311 Uiso 1 1 calc GR . . . .
H12Q H 0.3071 0.6165 0.2665 0.311 Uiso 1 1 calc GR . . . .
H12R H 0.3939 0.6133 0.2184 0.311 Uiso 1 1 calc GR . . . .
N1 N 0.5914(5) 0.1883(4) 0.3789(4) 0.0246(18) Uani 1 1 d . U . . .
N2 N 0.4445(5) 0.1815(4) 0.4676(4) 0.0250(18) Uani 1 1 d . U . . .
N3 N 0.7969(6) 0.2666(3) 0.2631(4) 0.0237(18) Uani 1 1 d . U . . .
N4 N 0.6893(6) 0.3806(3) 0.2606(4) 0.0247(18) Uani 1 1 d . U . . .
N5 N 1.0377(6) 0.1270(4) 0.1378(4) 0.030(2) Uani 1 1 d . U . . .
N6 N 1.1217(6) 0.0129(4) 0.1218(4) 0.0269(17) Uani 1 1 d . U . . .
N7 N 1.2428(6) 0.2014(4) 0.0195(4) 0.035(2) Uani 1 1 d . U . . .
N8 N 1.3638(6) 0.2087(4) -0.0808(4) 0.0327(19) Uani 1 1 d . U . . .
N9 N 0.9725(6) -0.0800(3) 0.3134(4) 0.0269(18) Uani 1 1 d . U . . .
N10 N 0.9592(6) -0.1909(4) 0.2963(4) 0.0322(19) Uani 1 1 d . U . . .
N11 N 1.0774(6) 0.0845(3) 0.2802(4) 0.0249(18) Uani 1 1 d . U . . .
N12 N 1.2389(6) 0.0215(4) 0.2404(4) 0.0284(18) Uani 1 1 d . U . . .
N13 N 0.9791(6) 0.4284(4) 0.3512(4) 0.029(2) Uani 1 1 d . U . . .
N14 N 0.9936(6) 0.5359(3) 0.3757(4) 0.0274(17) Uani 1 1 d . U . . .
N15 N 0.8832(5) 0.2642(3) 0.3776(3) 0.0197(17) Uani 1 1 d . U . . .
N16 N 0.7205(5) 0.3211(3) 0.4259(4) 0.0215(17) Uani 1 1 d . U . . .
N18 N 0.6167(10) 0.6180(8) 0.2026(8) 0.156(7) Uiso 1 1 d D U . . .
O1 O 0.6712(4) 0.2094(3) 0.3458(3) 0.0247(15) Uani 1 1 d . U . . .
O2 O 0.6616(5) 0.0946(3) 0.3738(3) 0.0333(18) Uani 1 1 d . U . . .
O3 O 0.4541(5) 0.3106(3) 0.4432(3) 0.0275(16) Uani 1 1 d . U . . .
O4 O 0.4230(5) 0.4066(3) 0.4829(3) 0.039(2) Uani 1 1 d . U . . .
O5 O 0.8143(5) 0.2050(3) 0.2584(3) 0.0309(17) Uani 1 1 d . U . . .
O6 O 0.9290(5) 0.2789(3) 0.2020(3) 0.0294(17) Uani 1 1 d . U . . .
O7 O 0.5540(4) 0.3121(3) 0.3359(3) 0.0237(14) Uani 1 1 d . U . . .
O8 O 0.3871(5) 0.2884(3) 0.3526(3) 0.0302(16) Uani 1 1 d . U . . .
O9 O 1.0292(5) 0.1869(3) 0.1463(3) 0.0319(16) Uani 1 1 d . U . . .
O10 O 0.9113(5) 0.1155(3) 0.2045(3) 0.0287(16) Uani 1 1 d . U . . .
O11 O 1.2598(5) 0.0778(3) 0.0470(3) 0.0293(15) Uani 1 1 d . U . . .
O12 O 1.4319(5) 0.0874(3) 0.0205(3) 0.0329(16) Uani 1 1 d . U . . .
O13 O 1.1618(5) 0.1852(3) 0.0536(3) 0.0347(17) Uani 1 1 d . U . . .
O14 O 1.2027(6) 0.2935(3) 0.0391(4) 0.049(2) Uani 1 1 d . U . . .
O15 O 1.3233(5) 0.0885(3) -0.0676(3) 0.0352(18) Uani 1 1 d . U . . .
O16 O 1.3358(5) 0.0018(3) -0.1156(3) 0.044(2) Uani 1 1 d . U . . .
O17 O 0.9911(4) -0.0171(3) 0.2977(3) 0.0248(14) Uani 1 1 d . U . . .
O18 O 0.8921(5) -0.0596(3) 0.3934(3) 0.0369(19) Uani 1 1 d . U . . .
O19 O 1.1164(5) -0.1643(3) 0.2137(3) 0.0328(17) Uani 1 1 d . U . . .
O20 O 1.2196(6) -0.1832(4) 0.1233(4) 0.051(2) Uani 1 1 d . U . . .
O21 O 0.9987(5) 0.0924(3) 0.3199(3) 0.0284(16) Uani 1 1 d . U . . .
O22 O 1.0844(5) 0.1844(3) 0.2716(3) 0.0312(18) Uani 1 1 d . U . . .
O23 O 1.1497(4) -0.0849(3) 0.2715(3) 0.0241(15) Uani 1 1 d . U . . .
O24 O 1.1486(5) -0.2044(3) 0.3289(3) 0.0341(17) Uani 1 1 d . U . . .
O25 O 0.9611(4) 0.3662(3) 0.3645(3) 0.0277(16) Uani 1 1 d . U . . .
O26 O 1.1087(5) 0.3921(3) 0.3012(3) 0.0301(17) Uani 1 1 d . U . . .
O27 O 0.8451(5) 0.4957(3) 0.4657(3) 0.0343(17) Uani 1 1 d . U . . .
O28 O 0.7484(5) 0.5044(4) 0.5638(3) 0.048(2) Uani 1 1 d . U . . .
O29 O 0.9608(4) 0.2595(3) 0.3348(3) 0.0208(14) Uani 1 1 d . U . . .
O30 O 0.8670(5) 0.1670(3) 0.3754(3) 0.0354(19) Uani 1 1 d . U . . .
O31 O 0.8046(4) 0.4276(3) 0.4007(3) 0.0239(14) Uani 1 1 d . U . . .
O32 O 0.8042(5) 0.5474(3) 0.3433(3) 0.0340(17) Uani 1 1 d . U . . .
O34 O 0.8217(4) 0.0713(3) 0.3073(3) 0.0247(17) Uani 1 1 d . U . . .
H34A H 0.8549 0.0818 0.2729 0.037 Uiso 1 1 d GR . . . .
H34B H 0.7867 0.0438 0.3087 0.037 Uiso 1 1 d GR . . . .
O35 O 0.6185(6) 0.2797(4) 0.2221(4) 0.054(2) Uani 1 1 d . U . . .
H35A H 0.6244 0.2379 0.2220 0.082 Uiso 1 1 d GR . . . .
H35B H 0.6496 0.3011 0.1869 0.082 Uiso 1 1 d GR . . . .
O36 O 0.9948(6) 0.2837(4) 0.0336(4) 0.074(3) Uani 1 1 d . U . . .
H36A H 0.9912 0.2573 0.0100 0.112 Uiso 1 1 d GR . . . .
H36B H 1.0026 0.3251 0.0054 0.112 Uiso 1 1 d GR . . . .
O37 O 1.0681(6) 0.3126(3) 0.1264(4) 0.065(3) Uani 1 1 d . U . . .
H37A H 1.1131 0.3214 0.1428 0.098 Uiso 1 1 d GR . . . .
H37B H 1.0195 0.3034 0.1572 0.098 Uiso 1 1 d GR . . . .
O39 O 0.9081(5) 0.0375(3) 0.4325(3) 0.044(2) Uani 1 1 d . U . . .
H39A H 0.9526 0.0547 0.4399 0.065 Uiso 1 1 d GR . . . .
H39B H 0.8961 0.0029 0.4634 0.065 Uiso 1 1 d GR . . . .
O40 O 1.1189(5) -0.0280(3) 0.3721(3) 0.0421(19) Uani 1 1 d D U . . .
O41 O 1.1439(5) 0.2805(3) 0.2797(3) 0.038(2) Uani 1 1 d . U . . .
H41A H 1.1703 0.3089 0.2490 0.056 Uiso 1 1 d GR . . . .
H41B H 1.1238 0.2537 0.2668 0.056 Uiso 1 1 d GR . . . .
O42 O 1.0923(5) 0.2593(4) 0.4097(3) 0.046(2) Uani 1 1 d . U . . .
H42A H 1.1084 0.2178 0.4108 0.068 Uiso 1 1 d GR . . . .
H42B H 1.0469 0.2593 0.4412 0.068 Uiso 1 1 d GR . . . .
O43 O 0.8824(5) 0.3061(3) 0.4870(3) 0.0384(19) Uani 1 1 d D U . . .
O44 O 0.6486(10) 0.3700(7) 0.6219(6) 0.135(5) Uiso 1 1 d . U . . .
H44 H 0.6392 0.3563 0.6577 0.202 Uiso 1 1 calc GR . . . .
O45 O 0.7136(6) -0.0035(4) 0.2992(4) 0.052(2) Uani 1 1 d . U . . .
H45 H 0.6639 0.0133 0.2905 0.077 Uiso 1 1 calc GR . . . .
O46 O 0.4088(16) 0.6485(8) 0.2752(10) 0.197(8) Uiso 1 1 d . U . . .
H46 H 0.4135 0.6867 0.2664 0.296 Uiso 1 1 calc GR . . . .
O50 O 0.5805(8) 0.6574(5) 0.2292(5) 0.114(4) Uiso 1 1 d D U . . .
O51 O 0.6960(10) 0.6183(8) 0.1779(8) 0.215(8) Uiso 1 1 d D U . . .
O52 O 0.5687(9) 0.5831(6) 0.1975(6) 0.134(5) Uiso 1 1 d D U . . .
Cu1 Cu 0.91854(9) 0.19859(5) 0.19973(6) 0.0273(3) Uani 1 1 d . U . . .
Cu2 Cu 0.74791(9) 0.14543(5) 0.32143(6) 0.0288(3) Uani 1 1 d . U . . .
Cu3 Cu 0.50259(8) 0.24811(5) 0.40589(5) 0.0234(3) Uani 1 1 d . U . . .
Cu4 Cu 0.67480(8) 0.29301(5) 0.29709(5) 0.0232(3) Uani 1 1 d . U . . .
Cu5 Cu 1.10401(10) 0.24748(6) 0.08821(6) 0.0387(4) Uani 1 1 d . U . . .
Cu6 Cu 1.14171(9) 0.09989(5) 0.08687(6) 0.0266(3) Uani 1 1 d D U . . .
Cu7 Cu 1.30655(9) 0.14292(6) -0.02129(6) 0.0304(4) Uani 1 1 d . U . . .
Cu8 Cu 0.97863(8) 0.17634(5) 0.32652(6) 0.0244(3) Uani 1 1 d . U . . .
Cu9 Cu 0.94376(9) 0.01663(5) 0.36029(6) 0.0301(4) Uani 1 1 d . U . . .
Cu10 Cu 1.05069(9) -0.13314(5) 0.27336(6) 0.0273(3) Uani 1 1 d . U . . .
Cu11 Cu 1.11605(9) -0.00020(5) 0.27501(6) 0.0261(3) Uani 1 1 d D U . . .
Cu12 Cu 1.04769(8) 0.31870(5) 0.32495(6) 0.0239(3) Uani 1 1 d . U . . .
Cu13 Cu 0.90339(8) 0.47674(5) 0.39689(6) 0.0269(3) Uani 1 1 d . U . . .
Cu14 Cu 0.84343(8) 0.34259(5) 0.39770(6) 0.0217(3) Uani 1 1 d D U . . .
N17 N 1.0930(8) 0.1030(5) 0.4447(5) 0.057(3) Uani 1 1 d D U . . .
O47A O 1.1557(11) 0.1406(8) 0.4262(10) 0.088(4) Uani 0.69(2) 1 d D U P A 1
O48A O 1.1094(13) 0.0451(6) 0.4666(8) 0.073(5) Uani 0.69(2) 1 d D U P A 1
O49A O 1.0175(9) 0.1292(7) 0.4358(6) 0.050(4) Uani 0.69(2) 1 d D U P A 1
O49B O 1.060(3) 0.1535(18) 0.409(2) 0.117(13) Uani 0.31(2) 1 d . U P A 2
O47B O 1.169(3) 0.1131(19) 0.452(2) 0.088(4) Uani 0.31(2) 1 d . U P A 2
O48B O 1.053(3) 0.0486(14) 0.4712(14) 0.053(8) Uani 0.31(2) 1 d . U P A 2
O65 O 1.1860(6) 0.0017(4) -0.0151(4) 0.065(3) Uani 1 1 d . U . . .
O64 O 0.7920(7) 0.3826(4) 0.5443(5) 0.083(3) Uiso 1 1 d . U . . .
N20A N 0.8192(15) 0.1910(10) 0.1021(9) 0.081(8) Uiso 0.5 1 d D U P B 1
O60A O 0.817(2) 0.2308(13) 0.1280(12) 0.121(6) Uiso 0.5 1 d D U P B 1
O61A O 0.8655(16) 0.1980(11) 0.0537(9) 0.121(6) Uiso 0.5 1 d D U P B 1
O62A O 0.7554(15) 0.1598(10) 0.1149(10) 0.121(6) Uiso 0.5 1 d D U P B 1
O101 O 0.8487(13) 0.2408(8) 0.1169(8) 0.046(4) Uani 0.5 1 d . U P C 2
H10A H 0.8891 0.2648 0.0780 0.069 Uiso 0.5 1 d GR . P C 2
H10B H 0.7927 0.2756 0.1192 0.069 Uiso 0.5 1 d GR . P C 2
O203 O 0.7109(17) 0.3387(10) 0.1223(11) 0.109(8) Uiso 0.5 1 d . U P D 2
O60C O 1.073(2) 0.0974(11) 0.0113(10) 0.072(2) Uani 0.5 1 d D U P E 1
C201 C 1.057(2) 0.1427(12) -0.0421(10) 0.078(9) Uani 0.5 1 d D U P E 1
H20A H 1.0280 0.1241 -0.0627 0.117 Uiso 0.5 1 calc R . P E 1
H20B H 1.1143 0.1561 -0.0654 0.117 Uiso 0.5 1 calc R . P E 1
H20C H 1.0185 0.1787 -0.0341 0.117 Uiso 0.5 1 calc R . P E 1
O60B O 1.076(2) 0.0968(9) 0.0091(8) 0.072(2) Uani 0.5 1 d D U P E 2
O62B O 1.1451(11) 0.1786(8) -0.0705(8) 0.072(2) Uani 0.5 1 d D U P E 2
O61B O 1.0229(12) 0.1918(8) -0.0149(7) 0.072(2) Uani 0.5 1 d D U P E 2
N20B N 1.0851(14) 0.1507(8) -0.0282(9) 0.069(4) Uani 0.5 1 d D U P E 2
O66 O 0.6645(8) 0.1491(5) 0.2334(6) 0.122(5) Uiso 1 1 d D U . . .
O200 O 1.2563(10) 0.0264(6) 0.3785(7) 0.041(4) Uiso 0.5 1 d . U P . .
O201 O 1.2577(14) 0.3464(9) 0.1868(9) 0.084(7) Uiso 0.5 1 d . U P . .
O202 O 1.1702(12) 0.4153(8) -0.0221(7) 0.062(5) Uiso 0.5 1 d D U P . .
O206 O 0.6910(13) 0.5314(8) 0.1068(8) 0.073(6) Uiso 0.5 1 d . U P . .
O204 O 0.8863(15) 0.0868(9) 0.0297(9) 0.085(7) Uiso 0.5 1 d . U P . .
O207 O 1.0737(18) 0.4318(12) 0.0716(9) 0.142(11) Uiso 0.5 1 d D U P . .
O208 O 1.050(2) 0.3784(13) -0.0678(13) 0.145(11) Uiso 0.5 1 d . U P . .
N19B N 0.5837(16) 0.2487(10) 0.0647(11) 0.076(8) Uiso 0.5 1 d D U P . .
O55B O 0.5240(17) 0.2375(11) 0.1072(11) 0.129(10) Uiso 0.5 1 d D U P . .
O54B O 0.6351(19) 0.2149(12) 0.0434(12) 0.149(11) Uiso 0.5 1 d D U P . .
O53B O 0.615(2) 0.3011(11) 0.0516(14) 0.167(12) Uiso 0.5 1 d D U P . .
N19A N 0.4947(12) 0.0262(8) 0.2925(8) 0.048(6) Uiso 0.5 1 d D U P . .
O53A O 0.5613(9) 0.0593(6) 0.2744(6) 0.039(4) Uiso 0.5 1 d D U P . .
O54A O 0.4909(11) -0.0249(7) 0.3221(7) 0.057(5) Uiso 0.5 1 d D U P . .
O55A O 0.4181(15) 0.0619(11) 0.2926(12) 0.142(11) Uiso 0.5 1 d D U P . .
H40A H 1.149(6) -0.007(2) 0.3843(15) 0.213 Uiso 1 1 d DR . . . .
H43 H 0.869(7) 0.3302(15) 0.5093(16) 0.213 Uiso 1 1 d DR . . . .
H60D H 1.079(9) 0.0607(12) 0.006(3) 0.213 Uiso 0.5 1 d DR . P F 1

loop_
_atom_site_aniso_label
_atom_site_aniso_U_11
_atom_site_aniso_U_22
_atom_site_aniso_U_33
_atom_site_aniso_U_23
_atom_site_aniso_U_13
_atom_site_aniso_U_12
C1 0.025(4) 0.029(3) 0.035(6) -0.017(3) -0.005(4) 0.002(3)
C2 0.033(4) 0.026(4) 0.035(6) -0.014(4) -0.003(4) -0.002(3)
C3 0.035(6) 0.030(4) 0.051(7) -0.021(5) -0.001(5) -0.005(4)
C4 0.045(6) 0.040(5) 0.061(8) -0.026(5) 0.003(5) -0.013(4)
C5 0.035(6) 0.042(5) 0.057(8) -0.021(5) -0.001(5) -0.010(4)
C6 0.027(5) 0.035(5) 0.043(7) -0.016(5) 0.000(4) -0.006(4)
C7 0.032(5) 0.034(4) 0.032(5) -0.019(4) -0.003(4) -0.007(3)
C8 0.021(6) 0.028(4) 0.033(4) -0.013(4) -0.001(4) -0.001(4)
C9 0.023(6) 0.029(4) 0.034(4) -0.015(3) -0.003(4) -0.001(4)
C10 0.035(7) 0.038(5) 0.035(4) -0.016(4) 0.003(4) 0.000(4)
C11 0.051(8) 0.047(5) 0.033(5) -0.018(4) 0.000(5) -0.004(5)
C12 0.049(8) 0.045(5) 0.036(4) -0.023(4) 0.000(4) 0.000(5)
C13 0.023(6) 0.032(4) 0.034(4) -0.018(3) -0.004(4) 0.001(4)
C14 0.011(5) 0.030(4) 0.031(4) -0.016(3) -0.003(3) 0.000(3)
C15 0.055(9) 0.030(5) 0.065(9) -0.033(5) -0.001(7) 0.001(5)
C16 0.022(4) 0.026(3) 0.028(5) -0.012(3) -0.004(4) 0.003(3)
C17 0.029(4) 0.024(3) 0.023(6) -0.010(4) -0.003(4) 0.002(3)
C18 0.026(4) 0.031(4) 0.028(6) -0.016(4) -0.001(4) 0.001(3)
C19 0.033(5) 0.035(5) 0.049(8) -0.021(5) -0.006(5) -0.001(4)
C20 0.037(5) 0.034(5) 0.035(7) -0.018(5) -0.005(4) -0.001(3)
C21 0.029(5) 0.023(4) 0.047(7) -0.016(4) -0.012(5) 0.007(3)
C22 0.030(4) 0.026(4) 0.026(6) -0.014(4) -0.001(4) 0.001(3)
C23 0.026(4) 0.016(4) 0.033(6) -0.018(4) -0.001(3) 0.003(3)
C24 0.025(4) 0.030(4) 0.035(5) -0.011(4) -0.003(3) 0.005(3)
C25 0.032(4) 0.041(5) 0.045(7) -0.007(4) -0.010(4) 0.008(4)
C26 0.032(5) 0.051(6) 0.053(7) -0.004(5) -0.018(5) 0.009(4)
C27 0.022(5) 0.052(5) 0.038(6) -0.014(4) -0.013(4) 0.008(4)
C28 0.022(4) 0.038(4) 0.033(5) -0.017(3) -0.008(3) 0.003(3)
C29 0.017(3) 0.029(4) 0.031(5) -0.014(3) -0.007(3) 0.006(3)
C30 0.022(5) 0.069(8) 0.055(8) -0.018(6) -0.006(5) -0.006(5)
C31 0.019(4) 0.029(4) 0.028(5) -0.017(4) -0.007(3) 0.005(3)
C32 0.030(4) 0.031(4) 0.033(6) -0.020(4) 0.003(4) -0.001(3)
C33 0.029(5) 0.038(5) 0.040(7) -0.021(5) -0.004(4) -0.002(4)
C34 0.036(5) 0.035(5) 0.061(8) -0.023(5) -0.014(5) 0.000(4)
C35 0.039(5) 0.031(5) 0.046(7) -0.016(5) -0.009(5) -0.002(4)
C36 0.037(5) 0.020(4) 0.029(6) -0.007(4) -0.007(4) 0.004(4)
C37 0.031(4) 0.023(4) 0.013(5) -0.005(4) -0.002(3) 0.003(3)
C38 0.029(4) 0.023(4) 0.020(6) -0.013(4) 0.002(3) 0.001(3)
C39 0.029(4) 0.032(4) 0.020(5) -0.009(3) 0.001(3) 0.000(3)
C40 0.036(4) 0.032(5) 0.036(6) -0.010(4) -0.002(4) 0.002(3)
C41 0.033(5) 0.033(5) 0.049(7) -0.005(4) -0.002(4) 0.006(4)
C42 0.028(5) 0.035(4) 0.039(6) -0.006(4) -0.002(4) 0.001(3)
C43 0.030(4) 0.034(4) 0.021(5) -0.011(3) 0.005(3) 0.000(3)
C44 0.028(4) 0.030(4) 0.023(5) -0.010(3) 0.002(3) 0.001(3)
C45 0.033(5) 0.061(7) 0.040(8) -0.029(6) 0.003(4) -0.006(4)
C46 0.042(5) 0.028(4) 0.026(5) -0.008(4) 0.000(4) 0.002(3)
C47 0.046(5) 0.031(5) 0.029(5) -0.007(4) 0.005(4) -0.006(4)
C48 0.062(7) 0.049(6) 0.048(7) -0.019(5) 0.007(5) -0.019(5)
C49 0.067(7) 0.059(7) 0.064(8) -0.023(6) 0.004(6) -0.027(6)
C50 0.054(7) 0.061(7) 0.071(8) -0.024(6) 0.004(6) -0.018(6)
C51 0.041(6) 0.042(6) 0.046(7) -0.012(5) 0.004(5) -0.004(4)
C52 0.036(5) 0.026(4) 0.031(5) -0.005(4) 0.000(4) 0.004(4)
C53 0.040(7) 0.039(5) 0.024(4) -0.003(4) -0.003(4) 0.008(4)
C54 0.034(7) 0.053(4) 0.036(4) -0.015(3) -0.006(4) 0.007(4)
C55 0.041(8) 0.065(6) 0.032(5) -0.012(4) -0.006(5) 0.005(5)
C56 0.047(8) 0.073(6) 0.038(6) -0.018(4) -0.013(5) 0.006(5)
C57 0.031(7) 0.067(5) 0.035(5) -0.025(4) -0.004(4) 0.009(5)
C58 0.040(7) 0.057(4) 0.034(4) -0.025(3) -0.002(4) 0.001(4)
C59 0.027(6) 0.049(4) 0.029(4) -0.019(3) -0.003(4) 0.009(4)
C60 0.089(12) 0.052(6) 0.043(8) -0.032(6) 0.001(8) 0.001(6)
C61 0.021(5) 0.020(3) 0.035(4) -0.012(3) -0.008(3) 0.007(3)
C62 0.028(6) 0.018(3) 0.036(4) -0.010(3) -0.007(4) 0.008(3)
C63 0.025(6) 0.033(4) 0.034(5) -0.008(4) -0.010(4) 0.007(4)
C64 0.022(6) 0.035(5) 0.041(5) -0.007(4) -0.005(4) 0.006(4)
C65 0.025(6) 0.028(5) 0.046(5) -0.004(4) -0.006(4) 0.007(4)
C66 0.031(6) 0.022(4) 0.049(5) -0.014(4) 0.003(4) -0.001(4)
C67 0.028(5) 0.016(4) 0.040(4) -0.009(3) -0.008(4) 0.004(3)
C68 0.040(6) 0.021(5) 0.041(5) -0.015(4) -0.009(4) -0.006(4)
C69 0.049(5) 0.028(5) 0.040(5) -0.016(4) -0.008(4) -0.006(4)
C70 0.062(7) 0.041(6) 0.043(6) -0.020(5) -0.014(5) -0.012(5)
C71 0.077(7) 0.037(6) 0.039(6) -0.017(5) -0.012(5) -0.014(5)
C72 0.074(7) 0.038(6) 0.047(7) -0.023(5) -0.006(5) -0.009(5)
C73 0.052(5) 0.033(6) 0.042(5) -0.024(5) -0.002(4) -0.001(4)
C74 0.043(5) 0.020(5) 0.041(5) -0.017(4) -0.009(4) 0.004(4)
C75 0.079(9) 0.115(12) 0.057(8) -0.061(9) 0.029(7) -0.030(8)
C76 0.032(4) 0.022(3) 0.032(5) -0.016(3) -0.006(4) 0.002(3)
C77 0.028(4) 0.027(4) 0.033(5) -0.024(3) -0.005(3) -0.005(3)
C78 0.043(6) 0.026(4) 0.033(6) -0.021(4) -0.003(4) -0.001(4)
C79 0.047(6) 0.038(5) 0.027(6) -0.022(4) 0.002(4) -0.010(4)
C80 0.042(6) 0.038(5) 0.047(7) -0.022(4) 0.005(5) -0.010(4)
C81 0.035(5) 0.034(4) 0.039(6) -0.025(4) 0.001(4) -0.004(4)
C82 0.029(5) 0.026(3) 0.039(5) -0.023(3) -0.005(4) -0.003(3)
C83 0.026(5) 0.031(4) 0.053(7) -0.018(4) -0.007(4) -0.001(3)
C84 0.027(4) 0.028(4) 0.037(6) -0.018(4) 0.003(4) 0.002(3)
C85 0.029(5) 0.040(4) 0.054(8) -0.015(5) -0.004(5) 0.004(4)
C86 0.034(5) 0.039(5) 0.074(9) -0.011(5) -0.016(5) 0.005(4)
C87 0.037(5) 0.031(5) 0.070(9) -0.005(5) -0.014(5) 0.005(3)
C88 0.033(4) 0.024(4) 0.033(6) -0.018(4) -0.003(4) 0.005(3)
C89 0.029(4) 0.026(3) 0.027(5) -0.018(3) 0.000(3) 0.002(3)
C90 0.066(9) 0.026(4) 0.079(10) -0.015(5) -0.025(7) -0.001(4)
C91 0.015(4) 0.028(3) 0.041(5) -0.021(3) -0.011(3) 0.004(3)
C92 0.018(5) 0.025(3) 0.042(5) -0.017(3) -0.014(4) 0.001(3)
C93 0.032(6) 0.035(5) 0.045(5) -0.019(4) -0.010(4) -0.002(4)
C94 0.051(8) 0.040(5) 0.065(7) -0.021(4) -0.004(5) -0.010(5)
C95 0.056(8) 0.027(5) 0.064(6) -0.015(4) -0.004(5) -0.012(5)
C96 0.040(7) 0.021(4) 0.060(6) -0.014(4) -0.018(4) -0.003(4)
C97 0.026(5) 0.022(4) 0.046(4) -0.014(3) -0.016(3) 0.002(3)
C98 0.023(5) 0.013(5) 0.051(5) -0.015(4) -0.019(4) 0.008(4)
C99 0.032(5) 0.029(5) 0.053(5) -0.023(4) -0.020(4) 0.012(4)
C100 0.050(6) 0.031(6) 0.061(6) -0.023(5) -0.030(5) 0.007(5)
C101 0.055(7) 0.047(6) 0.058(6) -0.030(5) -0.032(5) 0.014(5)
C102 0.055(7) 0.057(7) 0.052(6) -0.040(6) -0.023(5) 0.012(5)
C103 0.031(5) 0.051(6) 0.042(5) -0.033(4) -0.017(4) 0.016(4)
C104 0.032(5) 0.026(5) 0.043(5) -0.026(4) -0.014(3) 0.014(3)
C105 0.043(7) 0.089(10) 0.050(7) -0.052(7) -0.001(5) -0.001(6)
C106 0.024(4) 0.023(4) 0.042(5) -0.019(3) -0.008(4) 0.003(3)
C107 0.013(4) 0.022(3) 0.035(5) -0.013(3) -0.014(3) 0.003(3)
C108 0.023(5) 0.023(4) 0.050(6) -0.012(4) -0.011(4) -0.001(3)
C109 0.032(6) 0.030(5) 0.050(6) -0.008(4) -0.005(4) -0.006(4)
C110 0.016(5) 0.034(4) 0.035(5) -0.008(4) -0.009(4) -0.007(4)
C111 0.021(5) 0.032(4) 0.032(5) -0.011(4) -0.007(4) -0.004(4)
C112 0.017(4) 0.024(3) 0.027(5) -0.013(3) -0.012(3) 0.004(3)
C113 0.021(4) 0.024(3) 0.035(6) -0.016(3) -0.010(4) 0.004(3)
C114 0.020(4) 0.023(3) 0.029(5) -0.018(3) -0.005(4) 0.005(3)
C115 0.020(4) 0.032(4) 0.031(6) -0.020(4) -0.007(4) 0.006(3)
C116 0.020(5) 0.031(4) 0.036(6) -0.021(4) -0.001(4) 0.011(3)
C117 0.028(4) 0.030(4) 0.032(6) -0.018(4) -0.003(4) 0.008(3)
C118 0.027(4) 0.024(4) 0.038(6) -0.018(3) -0.007(4) 0.001(3)
C119 0.023(4) 0.025(3) 0.024(5) -0.022(3) -0.003(3) 0.003(3)
C120 0.032(7) 0.024(4) 0.077(8) -0.013(4) -0.001(6) -0.004(4)
C123 0.041(8) 0.042(5) 0.042(6) -0.011(4) -0.004(6) -0.004(5)
C124 0.035(8) 0.044(5) 0.045(7) -0.012(4) -0.008(5) 0.007(5)
C126 0.112(15) 0.061(7) 0.090(10) -0.014(7) -0.020(9) -0.032(8)
N1 0.020(4) 0.026(3) 0.031(4) -0.017(3) -0.003(3) 0.002(2)
N2 0.021(4) 0.028(3) 0.032(4) -0.018(3) -0.002(3) -0.007(3)
N3 0.022(3) 0.022(3) 0.029(4) -0.014(3) -0.003(3) 0.004(2)
N4 0.026(3) 0.024(3) 0.026(5) -0.019(3) 0.002(3) 0.008(2)
N5 0.028(4) 0.021(3) 0.043(4) -0.019(3) 0.002(3) 0.003(3)
N6 0.029(3) 0.024(3) 0.030(4) -0.020(3) 0.003(3) 0.001(2)
N7 0.042(4) 0.032(3) 0.028(5) -0.015(3) 0.009(3) -0.003(3)
N8 0.039(5) 0.028(4) 0.023(4) -0.004(3) 0.003(3) 0.000(3)
N9 0.026(4) 0.021(3) 0.036(4) -0.015(3) -0.004(3) 0.000(3)
N10 0.033(4) 0.024(4) 0.043(4) -0.016(3) -0.005(3) -0.003(3)
N11 0.030(4) 0.018(3) 0.032(4) -0.016(3) -0.007(3) 0.003(2)
N12 0.028(4) 0.026(3) 0.038(5) -0.021(3) -0.005(3) -0.003(3)
N13 0.021(4) 0.028(3) 0.049(5) -0.027(3) -0.003(3) -0.004(3)
N14 0.021(4) 0.017(4) 0.051(4) -0.017(3) -0.015(3) 0.003(3)
N15 0.017(4) 0.019(3) 0.027(4) -0.014(3) -0.006(3) 0.004(2)
N16 0.017(3) 0.019(3) 0.033(5) -0.016(3) -0.006(3) 0.003(2)
O1 0.017(3) 0.025(3) 0.034(4) -0.013(2) -0.005(3) 0.003(2)
O2 0.031(4) 0.024(3) 0.044(5) -0.019(3) 0.009(3) -0.002(3)
O3 0.024(4) 0.029(3) 0.032(3) -0.019(3) 0.002(3) 0.000(3)
O4 0.050(5) 0.029(3) 0.040(4) -0.021(3) 0.002(4) -0.003(3)
O5 0.031(4) 0.021(3) 0.039(4) -0.018(3) 0.006(3) 0.003(2)
O6 0.025(4) 0.028(3) 0.038(4) -0.021(3) 0.003(3) 0.000(3)
O7 0.017(3) 0.025(3) 0.030(3) -0.011(2) -0.005(2) 0.005(2)
O8 0.018(3) 0.041(4) 0.034(4) -0.016(3) -0.007(3) 0.003(3)
O9 0.034(4) 0.025(3) 0.041(4) -0.024(3) 0.001(3) 0.002(2)
O10 0.028(4) 0.032(3) 0.029(4) -0.020(3) -0.002(3) 0.004(3)
O11 0.032(3) 0.026(3) 0.023(3) -0.006(2) 0.004(2) 0.002(2)
O12 0.032(3) 0.034(3) 0.027(4) -0.006(3) 0.001(3) -0.001(3)
O13 0.040(4) 0.027(3) 0.033(4) -0.014(3) 0.005(3) 0.000(2)
O14 0.053(4) 0.030(4) 0.061(5) -0.024(4) 0.017(4) -0.008(3)
O15 0.045(5) 0.031(4) 0.031(3) -0.015(3) -0.002(3) 0.000(3)
O16 0.048(5) 0.047(4) 0.041(5) -0.029(3) 0.000(4) 0.004(4)
O17 0.025(3) 0.018(3) 0.037(4) -0.018(3) -0.008(3) 0.005(2)
O18 0.043(5) 0.024(3) 0.044(4) -0.021(3) 0.004(3) -0.001(3)
O19 0.038(4) 0.026(4) 0.040(4) -0.021(3) -0.004(3) 0.000(3)
O20 0.057(5) 0.057(5) 0.046(5) -0.034(4) 0.010(4) -0.010(4)
O21 0.028(4) 0.021(3) 0.041(4) -0.021(3) -0.005(3) 0.005(2)
O22 0.038(4) 0.020(3) 0.038(4) -0.019(3) 0.002(3) -0.003(3)
O23 0.026(3) 0.016(3) 0.035(4) -0.017(3) -0.003(3) 0.003(2)
O24 0.038(4) 0.025(3) 0.039(4) -0.011(3) -0.006(3) -0.001(3)
O25 0.025(3) 0.022(3) 0.045(4) -0.026(3) 0.000(3) -0.002(2)
O26 0.023(4) 0.020(3) 0.048(5) -0.016(3) 0.001(3) -0.003(2)
O27 0.025(4) 0.039(4) 0.053(4) -0.038(3) -0.011(3) 0.009(3)
O28 0.040(5) 0.073(5) 0.046(5) -0.045(4) -0.004(3) 0.003(4)
O29 0.021(3) 0.018(3) 0.026(4) -0.015(3) -0.002(2) 0.001(2)
O30 0.030(4) 0.022(3) 0.060(5) -0.027(3) 0.004(3) -0.006(3)
O31 0.023(3) 0.022(3) 0.038(4) -0.023(3) -0.010(3) 0.001(2)
O32 0.029(4) 0.024(3) 0.054(4) -0.018(3) -0.010(3) -0.001(2)
O34 0.023(4) 0.017(3) 0.034(5) -0.012(3) -0.001(3) 0.002(3)
O35 0.063(6) 0.065(5) 0.050(5) -0.034(4) -0.027(4) 0.010(4)
O36 0.070(6) 0.067(6) 0.072(6) -0.004(5) -0.014(5) 0.003(5)
O37 0.075(7) 0.044(4) 0.077(6) -0.042(4) 0.028(5) -0.017(4)
O39 0.062(6) 0.029(4) 0.041(4) -0.021(3) 0.003(4) -0.002(4)
O40 0.062(6) 0.034(4) 0.040(4) -0.021(3) -0.016(3) 0.000(4)
O41 0.029(4) 0.039(4) 0.053(5) -0.035(4) 0.008(3) -0.005(3)
O42 0.047(5) 0.051(4) 0.039(4) -0.010(3) -0.013(4) -0.008(4)
O43 0.051(5) 0.040(4) 0.032(4) -0.016(3) -0.019(3) -0.005(3)
O45 0.059(6) 0.040(5) 0.062(6) -0.027(4) -0.003(5) -0.011(4)
Cu1 0.0256(8) 0.0255(7) 0.0331(9) -0.0182(6) 0.0004(6) 0.0027(6)
Cu2 0.0246(8) 0.0217(7) 0.0379(9) -0.0149(6) 0.0028(6) 0.0042(5)
Cu3 0.0190(7) 0.0249(7) 0.0290(8) -0.0154(6) -0.0019(6) 0.0020(5)
Cu4 0.0187(7) 0.0217(6) 0.0298(8) -0.0132(6) -0.0018(6) 0.0041(5)
Cu5 0.0449(10) 0.0266(7) 0.0416(10) -0.0194(7) 0.0110(7) -0.0024(6)
Cu6 0.0271(8) 0.0245(7) 0.0281(8) -0.0140(6) 0.0018(6) 0.0007(6)
Cu7 0.0341(9) 0.0295(7) 0.0235(8) -0.0101(6) 0.0039(6) 0.0006(6)
Cu8 0.0226(8) 0.0199(6) 0.0380(9) -0.0217(6) -0.0035(6) 0.0010(5)
Cu9 0.0355(9) 0.0222(7) 0.0344(9) -0.0174(6) 0.0011(7) 0.0002(6)
Cu10 0.0317(8) 0.0197(7) 0.0344(9) -0.0166(6) -0.0025(6) -0.0007(6)
Cu11 0.0260(8) 0.0206(7) 0.0368(9) -0.0194(6) -0.0028(6) 0.0016(5)
Cu12 0.0191(7) 0.0219(7) 0.0379(9) -0.0219(6) -0.0014(6) 0.0000(5)
Cu13 0.0208(8) 0.0242(7) 0.0454(9) -0.0255(6) -0.0051(6) 0.0006(5)
Cu14 0.0181(7) 0.0187(6) 0.0348(8) -0.0183(6) -0.0033(6) -0.0003(5)
N17 0.052(6) 0.046(5) 0.073(8) -0.018(5) -0.018(6) 0.006(4)
O47A 0.063(7) 0.070(8) 0.126(13) -0.011(7) -0.034(6) -0.008(6)
O48A 0.064(11) 0.043(5) 0.106(12) -0.015(6) -0.023(10) 0.008(5)
O49A 0.051(7) 0.051(8) 0.054(10) -0.026(7) -0.019(6) 0.012(5)
O49B 0.098(18) 0.074(11) 0.16(2) 0.026(14) -0.071(19) -0.011(11)
O47B 0.063(7) 0.070(8) 0.126(13) -0.011(7) -0.034(6) -0.008(6)
O48B 0.067(16) 0.059(9) 0.044(15) -0.015(9) -0.035(14) -0.007(10)
O65 0.078(8) 0.073(6) 0.045(6) -0.028(5) 0.003(5) -0.009(5)
O101 0.046(9) 0.053(8) 0.041(6) -0.002(6) -0.023(6) -0.013(7)
O60C 0.088(5) 0.076(5) 0.061(4) -0.021(3) -0.034(4) -0.008(4)
C201 0.10(2) 0.074(14) 0.071(9) -0.018(9) -0.047(11) -0.013(14)
O60B 0.088(5) 0.076(5) 0.061(4) -0.021(3) -0.034(4) -0.008(4)
O62B 0.088(5) 0.076(5) 0.061(4) -0.021(3) -0.034(4) -0.008(4)
O61B 0.088(5) 0.076(5) 0.061(4) -0.021(3) -0.034(4) -0.008(4)
N20B 0.093(9) 0.070(7) 0.057(6) -0.025(5) -0.031(6) -0.007(6)

loop_
_atom_type_symbol
_atom_type_description
_atom_type_scat_dispersion_real
_atom_type_scat_dispersion_imag
_atom_type_scat_source
C C 0.0033 0.0016 'International Tables Vol C Tables 4.2.6.8 and 6.1.1.4'
H H 0.0000 0.0000 'International Tables Vol C Tables 4.2.6.8 and 6.1.1.4'
Cu Cu 0.3201 1.2651 'International Tables Vol C Tables 4.2.6.8 and 6.1.1.4'
N N 0.0061 0.0033 'International Tables Vol C Tables 4.2.6.8 and 6.1.1.4'
O O 0.0106 0.0060 'International Tables Vol C Tables 4.2.6.8 and 6.1.1.4'

loop_
_geom_angle_atom_site_label_1
_geom_angle_atom_site_label_2
_geom_angle_atom_site_label_3
_geom_angle
N1 C1 C2 120.2(9)
N1 C1 O2 121.0(10)
O2 C1 C2 118.6(9)
C3 C2 C1 116.5(9)
C7 C2 C1 126.1(9)
C7 C2 C3 117.4(10)
C2 C3 H3 119.4
C4 C3 C2 121.1(10)
C4 C3 H3 119.4
C3 C4 H4 120.1
C5 C4 C3 119.7(10)
C5 C4 H4 120.1
C4 C5 H5 119.7
C4 C5 C6 120.6(11)
C6 C5 H5 119.7
C5 C6 H6 119.8
C5 C6 C7 120.3(10)
C7 C6 H6 119.8
C2 C7 C6 120.7(9)
C2 C7 N2 120.3(10)
C6 C7 N2 119.0(9)
C9 C8 H8 115.8
N2 C8 H8 115.8
N2 C8 C9 128.4(10)
C10 C9 C8 117.3(10)
C10 C9 C14 121.4(9)
C14 C9 C8 121.3(10)
C9 C10 H10 118.7
C11 C10 C9 122.6(11)
C11 C10 H10 118.7
C10 C11 H11 121.1
C10 C11 C12 117.7(11)
C12 C11 H11 121.1
C11 C12 H12 118.8
C11 C12 C13 122.5(10)
C13 C12 H12 118.8
C12 C13 C14 119.6(10)
O4 C13 C12 125.4(9)
O4 C13 C14 115.0(9)
C9 C14 C13 116.0(9)
O3 C14 C9 125.8(9)
O3 C14 C13 118.1(9)
H15A C15 H15B 109.5
H15A C15 H15C 109.5
H15B C15 H15C 109.5
O4 C15 H15A 109.5
O4 C15 H15B 109.5
O4 C15 H15C 109.5
N3 C16 C17 119.5(9)
O6 C16 C17 118.9(9)
O6 C16 N3 121.4(9)
C18 C17 C16 117.3(9)
C18 C17 C22 117.9(9)
C22 C17 C16 124.7(10)
C17 C18 H18 118.4
C19 C18 C17 123.1(10)
C19 C18 H18 118.4
C18 C19 H19 120.4
C18 C19 C20 119.2(11)
C20 C19 H19 120.4
C19 C20 H20 120.2
C21 C20 C19 119.6(10)
C21 C20 H20 120.2
C20 C21 H21 118.6
C20 C21 C22 122.8(10)
C22 C21 H21 118.6
C17 C22 N4 121.6(8)
C21 C22 C17 117.4(10)
C21 C22 N4 120.9(9)
C24 C23 H23 117.2
N4 C23 H23 117.2
N4 C23 C24 125.6(10)
C23 C24 C25 117.7(10)
C23 C24 C29 125.3(10)
C29 C24 C25 116.9(10)
C24 C25 H25 119.3
C26 C25 C24 121.3(11)
C26 C25 H25 119.3
C25 C26 H26 119.5
C25 C26 C27 121.1(11)
C27 C26 H26 119.5
C26 C27 H27 120.5
C28 C27 C26 119.0(11)
C28 C27 H27 120.5
C27 C28 C29 120.5(10)
O8 C28 C27 122.5(10)
O8 C28 C29 116.9(9)
C28 C29 C24 121.2(10)
O7 C29 C24 121.3(10)
O7 C29 C28 117.5(9)
H30A C30 H30B 109.5
H30A C30 H30C 109.5
H30B C30 H30C 109.5
O8 C30 H30A 109.5
O8 C30 H30B 109.5
O8 C30 H30C 109.5
N5 C31 C32 121.4(9)
O10 C31 C32 116.5(9)
O10 C31 N5 122.1(9)
C33 C32 C31 117.3(9)
C33 C32 C37 117.9(9)
C37 C32 C31 124.7(10)
C32 C33 H33 118.3
C32 C33 C34 123.5(10)
C34 C33 H33 118.3
C33 C34 H34 121.7
C35 C34 C33 116.7(11)
C35 C34 H34 121.7
C34 C35 H35 119.8
C36 C35 C34 120.5(10)
C36 C35 H35 119.8
C35 C36 H36 118.8
C35 C36 C37 122.3(10)
C37 C36 H36 118.8
C36 C37 C32 118.6(10)
C36 C37 N6 120.4(9)
N6 C37 C32 121.0(9)
C39 C38 H38 116.7
N6 C38 H38 116.7
N6 C38 C39 126.7(9)
C38 C39 C44 123.3(10)
C40 C39 C38 119.7(10)
C40 C39 C44 117.0(10)
C39 C40 H40 118.9
C41 C40 C39 122.3(11)
C41 C40 H40 118.9
C40 C41 H41 119.0
C40 C41 C42 122.1(11)
C42 C41 H41 119.0
C41 C42 H42 120.7
C41 C42 C43 118.7(11)
C43 C42 H42 120.7
C42 C43 C44 120.4(10)
O12 C43 C42 125.7(10)
O12 C43 C44 113.8(9)
C43 C44 C39 119.2(10)
O11 C44 C39 121.6(10)
O11 C44 C43 119.1(9)
H45A C45 H45B 109.5
H45A C45 H45C 109.5
H45B C45 H45C 109.5
O12 C45 H45A 109.5
O12 C45 H45B 109.5
O12 C45 H45C 109.5
N7 C46 C47 117.9(9)
O14 C46 C47 120.0(9)
O14 C46 N7 121.7(10)
C48 C47 C46 117.1(10)
C52 C47 C46 124.7(11)
C52 C47 C48 118.2(11)
C47 C48 H48 119.6
C49 C48 C47 120.8(12)
C49 C48 H48 119.6
C48 C49 H49 119.2
C48 C49 C50 121.7(13)
C50 C49 H49 119.2
C49 C50 H50 122.0
C51 C50 C49 116.0(13)
C51 C50 H50 122.0
C50 C51 H51 118.4
C50 C51 C52 123.1(12)
C52 C51 H51 118.4
C47 C52 C51 120.2(11)
C47 C52 N8 121.2(10)
C51 C52 N8 118.7(10)
C54 C53 H53 116.6
N8 C53 H53 116.6
N8 C53 C54 126.9(11)
C53 C54 C59 122.9(11)
C55 C54 C53 118.2(11)
C55 C54 C59 118.7(11)
C54 C55 H55 120.0
C56 C55 C54 120.0(13)
C56 C55 H55 120.0
C55 C56 H56 118.3
C55 C56 C57 123.3(13)
C57 C56 H56 118.3
C56 C57 H57 120.4
C56 C57 C58 119.2(12)
C58 C57 H57 120.4
C57 C58 C59 121.2(12)
O16 C58 C57 126.3(11)
O16 C58 C59 112.5(10)
C58 C59 C54 117.3(11)
O15 C59 C54 123.0(10)
O15 C59 C58 119.6(11)
H60A C60 H60B 109.5
H60A C60 H60C 109.5
H60B C60 H60C 109.5
O16 C60 H60A 109.5
O16 C60 H60B 109.5
O16 C60 H60C 109.5
N9 C61 C62 118.4(9)
O18 C61 C62 118.6(9)
O18 C61 N9 123.0(9)
C63 C62 C61 114.7(9)
C63 C62 C67 119.3(10)
C67 C62 C61 126.0(10)
C62 C63 H63 118.9
C62 C63 C64 122.3(10)
C64 C63 H63 118.9
C63 C64 H64 120.9
C63 C64 C65 118.2(11)
C65 C64 H64 120.9
C64 C65 H65 120.1
C66 C65 C64 119.8(11)
C66 C65 H65 120.1
C65 C66 H66 119.3
C65 C66 C67 121.5(10)
C67 C66 H66 119.3
C62 C67 C66 119.0(10)
C62 C67 N10 121.9(9)
C66 C67 N10 119.0(9)
C69 C68 H68 116.1
N10 C68 H68 116.1
N10 C68 C69 127.8(11)
C70 C69 C68 117.1(11)
C74 C69 C68 122.0(10)
C74 C69 C70 120.5(11)
C69 C70 H70 120.1
C71 C70 C69 119.8(12)
C71 C70 H70 120.1
C70 C71 H71 119.8
C70 C71 C72 120.3(11)
C72 C71 H71 119.8
C71 C72 H72 118.9
C71 C72 C73 122.1(12)
C73 C72 H72 118.9
C72 C73 C74 119.2(12)
O20 C73 C72 126.3(11)
O20 C73 C74 114.5(10)
C69 C74 C73 118.0(10)
O19 C74 C69 125.2(10)
O19 C74 C73 116.7(11)
H75A C75 H75B 109.5
H75A C75 H75C 109.5
H75B C75 H75C 109.5
O20 C75 H75A 109.5
O20 C75 H75B 109.5
O20 C75 H75C 109.5
N11 C76 C77 120.8(9)
N11 C76 O22 120.2(10)
O22 C76 C77 119.1(9)
C78 C77 C76 115.8(9)
C78 C77 C82 117.3(10)
C82 C77 C76 126.9(9)
C77 C78 H78 118.6
C77 C78 C79 122.7(10)
C79 C78 H78 118.6
C78 C79 H79 120.5
C78 C79 C80 118.9(10)
C80 C79 H79 120.5
C79 C80 H80 120.1
C81 C80 C79 119.8(11)
C81 C80 H80 120.1
C80 C81 H81 119.6
C80 C81 C82 120.9(10)
C82 C81 H81 119.6
C77 C82 N12 120.1(9)
C81 C82 C77 120.3(10)
C81 C82 N12 119.6(9)
C84 C83 H83 117.1
N12 C83 H83 117.1
N12 C83 C84 125.8(10)
C85 C84 C83 114.1(10)
C89 C84 C83 124.5(10)
C89 C84 C85 121.3(10)
C84 C85 H85 120.7
C86 C85 C84 118.5(11)
C86 C85 H85 120.7
C85 C86 H86 120.3
C87 C86 C85 119.5(11)
C87 C86 H86 120.3
C86 C87 H87 118.6
C88 C87 C86 122.8(11)
C88 C87 H87 118.6
C87 C88 C89 120.0(11)
C87 C88 O24 126.5(10)
O24 C88 C89 113.4(9)
C84 C89 C88 117.5(10)
O23 C89 C84 122.1(9)
O23 C89 C88 120.4(10)
H90A C90 H90B 109.5
H90A C90 H90C 109.5
H90B C90 H90C 109.5
O24 C90 H90A 109.5
O24 C90 H90B 109.5
O24 C90 H90C 109.5
N13 C91 C92 117.1(8)
N13 C91 O26 124.1(9)
O26 C91 C92 118.8(9)
C93 C92 C91 115.9(9)
C93 C92 C97 118.7(10)
C97 C92 C91 125.4(10)
C92 C93 H93 118.7
C92 C93 C94 122.6(10)
C94 C93 H93 118.7
C93 C94 H94 122.0
C95 C94 C93 116.0(12)
C95 C94 H94 122.0
C94 C95 H95 118.7
C96 C95 C94 122.5(11)
C96 C95 H95 118.7
C95 C96 H96 119.2
C95 C96 C97 121.7(11)
C97 C96 H96 119.2
C92 C97 N14 121.0(9)
C96 C97 C92 118.3(11)
C96 C97 N14 120.5(9)
C99 C98 H98 115.2
N14 C98 H98 115.2
N14 C98 C99 129.5(11)
C98 C99 C100 118.5(11)
C98 C99 C104 124.4(10)
C104 C99 C100 117.0(11)
C99 C100 H100 119.2
C101 C100 C99 121.5(12)
C101 C100 H100 119.2
C100 C101 H101 119.7
C102 C101 C100 120.7(11)
C102 C101 H101 119.7
C101 C102 H102 118.9
C101 C102 C103 122.2(12)
C103 C102 H102 118.9
C102 C103 C104 119.0(12)
O28 C103 C102 126.4(11)
O28 C103 C104 114.5(9)
C99 C104 C103 119.5(10)
O27 C104 C99 122.8(10)
O27 C104 C103 117.6(10)
H10C C105 H10D 109.5
H10C C105 H10E 109.5
H10D C105 H10E 109.5
O28 C105 H10C 109.5
O28 C105 H10D 109.5
O28 C105 H10E 109.5
N15 C106 C107 121.0(9)
N15 C106 O30 121.9(9)
O30 C106 C107 116.8(9)
C108 C107 C106 117.1(9)
C108 C107 C112 118.6(10)
C112 C107 C106 124.3(9)
C107 C108 H108 119.8
C109 C108 C107 120.3(10)
C109 C108 H108 119.8
C108 C109 H109 119.1
C110 C109 C108 121.8(10)
C110 C109 H109 119.1
C109 C110 H110 120.2
C109 C110 C111 119.6(10)
C111 C110 H110 120.2
C110 C111 H111 119.9
C112 C111 C110 120.1(10)
C112 C111 H111 119.9
C107 C112 N16 121.4(9)
C111 C112 C107 119.4(9)
C111 C112 N16 119.2(8)
C114 C113 H113 118.0
N16 C113 H113 118.0
N16 C113 C114 124.0(10)
C115 C114 C113 115.0(9)
C119 C114 C113 123.6(9)
C119 C114 C115 121.4(9)
C114 C115 H115 120.5
C116 C115 C114 119.0(10)
C116 C115 H115 120.5
C115 C116 H116 120.0
C115 C116 C117 120.0(10)
C117 C116 H116 120.0
C116 C117 H117 118.7
C116 C117 C118 122.6(10)
C118 C117 H117 118.7
C117 C118 C119 118.2(10)
O32 C118 C117 126.1(9)
O32 C118 C119 115.8(9)
C114 C119 C118 118.8(9)
O31 C119 C114 122.7(9)
O31 C119 C118 118.5(9)
H12A C120 H12B 109.5
H12A C120 H12C 109.5
H12B C120 H12C 109.5
O32 C120 H12A 109.5
O32 C120 H12B 109.5
O32 C120 H12C 109.5
H12D C123 H12E 109.5
H12D C123 H12F 109.5
H12E C123 H12F 109.5
O40 C123 H12D 109.5
O40 C123 H12E 109.5
O40 C123 H12F 109.5
H12G C124 H12H 109.5
H12G C124 H12I 109.5
H12H C124 H12I 109.5
O43 C124 H12G 109.5
O43 C124 H12H 109.5
O43 C124 H12I 109.5
H12J C125 H12K 109.5
H12J C125 H12L 109.5
H12K C125 H12L 109.5
O44 C125 H12J 109.5
O44 C125 H12K 109.5
O44 C125 H12L 109.5
H12M C126 H12N 109.5
H12M C126 H12O 109.5
H12N C126 H12O 109.5
O45 C126 H12M 109.5
O45 C126 H12N 109.5
O45 C126 H12O 109.5
H12P C127 H12Q 109.5
H12P C127 H12R 109.5
H12Q C127 H12R 109.5
O46 C127 H12P 109.5
O46 C127 H12Q 109.5
O46 C127 H12R 109.5
C1 N1 O1 113.0(8)
C1 N1 Cu3 129.1(7)
O1 N1 Cu3 117.4(5)
C7 N2 Cu3 120.4(7)
C8 N2 C7 118.0(9)
C8 N2 Cu3 121.5(7)
C16 N3 O5 111.8(7)
C16 N3 Cu4 128.7(6)
O5 N3 Cu4 117.4(6)
C22 N4 Cu4 121.6(6)
C23 N4 C22 117.7(8)
C23 N4 Cu4 120.6(7)
C31 N5 O9 112.0(8)
C31 N5 Cu6 127.1(6)
O9 N5 Cu6 120.8(6)
C37 N6 Cu6 120.0(6)
C38 N6 C37 117.6(8)
C38 N6 Cu6 122.4(7)
C46 N7 O13 113.9(8)
C46 N7 Cu7 129.3(8)
O13 N7 Cu7 115.8(6)
C52 N8 Cu7 118.1(7)
C53 N8 C52 118.7(9)
C53 N8 Cu7 123.2(8)
C61 N9 O17 112.2(8)
C61 N9 Cu10 127.6(7)
O17 N9 Cu10 117.2(6)
C67 N10 Cu10 118.8(7)
C68 N10 C67 120.0(9)
C68 N10 Cu10 121.1(8)
C76 N11 O21 112.7(7)
C76 N11 Cu11 130.1(7)
O21 N11 Cu11 116.7(6)
C82 N12 Cu11 123.2(7)
C83 N12 C82 117.4(9)
C83 N12 Cu11 119.2(7)
C91 N13 O25 109.7(7)
C91 N13 Cu13 132.3(7)
O25 N13 Cu13 116.1(6)
C97 N14 Cu13 122.6(7)
C98 N14 C97 117.1(9)
C98 N14 Cu13 120.3(8)
C106 N15 O29 112.7(7)
C106 N15 Cu14 126.1(7)
O29 N15 Cu14 120.7(5)
C112 N16 Cu14 117.6(6)
C113 N16 C112 118.6(9)
C113 N16 Cu14 123.8(7)
O51 N18 O50 121.6(13)
O52 N18 O50 117.8(13)
O52 N18 O51 120.2(13)
N1 O1 Cu2 111.5(5)
N1 O1 Cu4 120.9(5)
Cu2 O1 Cu4 118.8(3)
C1 O2 Cu2 110.4(6)
C14 O3 Cu3 125.1(6)
C13 O4 C15 116.9(8)
N3 O5 Cu1 110.3(5)
N3 O5 Cu2 113.3(5)
Cu2 O5 Cu1 134.6(3)
C16 O6 Cu1 113.0(6)
C29 O7 Cu3 120.1(6)
C29 O7 Cu4 117.1(6)
Cu4 O7 Cu3 118.2(3)
C28 O8 C30 120.5(8)
C28 O8 Cu3 106.5(6)
C30 O8 Cu3 127.6(7)
N5 O9 Cu1 110.1(5)
N5 O9 Cu5 115.6(5)
Cu1 O9 Cu5 131.1(3)
C31 O10 Cu1 113.2(6)
C44 O11 Cu6 122.4(6)
C44 O11 Cu7 120.7(6)
Cu6 O11 Cu7 115.1(3)
C43 O12 C45 118.3(9)
C43 O12 Cu7 108.7(6)
C45 O12 Cu7 133.1(6)
N7 O13 Cu5 111.7(5)
N7 O13 Cu6 120.2(5)
Cu5 O13 Cu6 122.4(4)
C46 O14 Cu5 109.3(6)
C59 O15 Cu7 125.8(7)
C58 O16 C60 114.7(9)
N9 O17 Cu9 109.9(5)
N9 O17 Cu11 117.8(5)
Cu9 O17 Cu11 105.4(3)
C61 O18 Cu9 110.8(7)
C74 O19 Cu10 125.7(7)
C73 O20 C75 119.9(9)
N11 O21 Cu8 111.2(5)
N11 O21 Cu9 113.7(5)
Cu9 O21 Cu8 134.8(4)
C76 O22 Cu8 114.5(6)
C89 O23 Cu10 118.7(6)
C89 O23 Cu11 120.3(6)
Cu11 O23 Cu10 117.0(3)
C88 O24 C90 116.5(8)
C88 O24 Cu10 108.4(6)
C90 O24 Cu10 120.0(7)
N13 O25 Cu12 113.6(5)
N13 O25 Cu14 120.8(5)
Cu12 O25 Cu14 122.3(3)
C91 O26 Cu12 109.3(6)
C104 O27 Cu13 126.3(7)
C103 O28 C105 116.3(9)
N15 O29 Cu8 109.0(5)
N15 O29 Cu12 113.4(5)
Cu8 O29 Cu12 131.0(3)
C106 O30 Cu8 111.3(6)
C119 O31 Cu13 119.5(6)
C119 O31 Cu14 120.4(6)
Cu14 O31 Cu13 114.9(3)
C118 O32 C120 120.0(8)
C118 O32 Cu13 109.1(6)
C120 O32 Cu13 130.5(7)
H34A O34 H34B 108.7
Cu2 O34 H34A 109.0
Cu2 O34 H34B 109.4
H35A O35 H35B 105.8
Cu4 O35 H35A 113.3
Cu4 O35 H35B 110.4
H36A O36 H36B 103.4
Cu5 O36 H36A 113.9
Cu5 O36 H36B 114.1
H37A O37 H37B 104.0
Cu5 O37 H37A 115.8
Cu5 O37 H37B 113.1
H39A O39 H39B 106.1
Cu9 O39 H39A 111.9
Cu9 O39 H39B 112.0
C123 O40 Cu11 129.8(6)
C123 O40 H40A 105(2)
Cu11 O40 H40A 119(2)
H41A O41 H41B 107.4
Cu12 O41 H41A 111.7
Cu12 O41 H41B 111.0
H42A O42 H42B 106.0
Cu12 O42 H42A 112.3
Cu12 O42 H42B 112.0
C124 O43 Cu14 130.4(6)
C124 O43 H43 107(2)
Cu14 O43 H43 119(2)
C125 O44 H44 109.5
C126 O45 H45 109.5
C127 O46 H46 109.5
O5 Cu1 O9 174.7(3)
O5 Cu1 O101 99.0(5)
O6 Cu1 O5 82.2(3)
O6 Cu1 O9 99.2(3)
O6 Cu1 O101 91.4(5)
O9 Cu1 O101 86.2(5)
O10 Cu1 O5 96.0(3)
O10 Cu1 O6 174.4(3)
O10 Cu1 O9 82.2(3)
O10 Cu1 O101 94.0(4)
O1 Cu2 O2 82.9(3)
O1 Cu2 O5 92.0(3)
O1 Cu2 O34 171.7(3)
O2 Cu2 O5 167.1(3)
O2 Cu2 O34 90.0(3)
O5 Cu2 O34 95.8(3)
N1 Cu3 N2 91.2(3)
N1 Cu3 O7 86.6(3)
N1 Cu3 O8 115.0(3)
N2 Cu3 O7 172.0(3)
N2 Cu3 O8 100.1(3)
O3 Cu3 N1 157.8(3)
O3 Cu3 N2 94.1(3)
O3 Cu3 O7 90.8(3)
O3 Cu3 O8 85.3(3)
O7 Cu3 O8 74.0(3)
N3 Cu4 O35 90.4(3)
N4 Cu4 N3 92.8(3)
N4 Cu4 O7 91.9(3)
N4 Cu4 O35 95.1(3)
O1 Cu4 N3 86.8(3)
O1 Cu4 N4 167.5(3)
O1 Cu4 O7 88.3(3)
O1 Cu4 O35 97.4(3)
O7 Cu4 N3 175.0(3)
O7 Cu4 O35 91.1(3)
O9 Cu5 O36 92.3(3)
O13 Cu5 O9 90.4(3)
O13 Cu5 O14 82.9(3)
O13 Cu5 O36 96.9(3)
O13 Cu5 O37 168.6(4)
O14 Cu5 O9 165.5(3)
O14 Cu5 O36 101.3(4)
O14 Cu5 O37 89.5(3)
O37 Cu5 O9 95.0(3)
O37 Cu5 O36 92.9(4)
N5 Cu6 O60C 100.8(10)
N5 Cu6 O60B 102.3(9)
N6 Cu6 N5 92.3(3)
N6 Cu6 O60C 87.0(6)
N6 Cu6 O60B 87.1(5)
O11 Cu6 N5 167.1(4)
O11 Cu6 N6 91.5(3)
O11 Cu6 O60C 91.7(10)
O11 Cu6 O60B 90.2(9)
O13 Cu6 N5 87.4(3)
O13 Cu6 N6 179.2(4)
O13 Cu6 O11 88.6(3)
O13 Cu6 O60C 93.7(6)
O13 Cu6 O60B 93.6(4)
N7 Cu7 O11 86.0(3)
N7 Cu7 O12 110.7(3)
N8 Cu7 N7 90.9(4)
N8 Cu7 O11 171.0(4)
N8 Cu7 O12 100.0(3)
O11 Cu7 O12 73.3(3)
O15 Cu7 N7 157.5(4)
O15 Cu7 N8 94.7(3)
O15 Cu7 O11 91.3(3)
O15 Cu7 O12 89.8(3)
O21 Cu8 O29 178.3(3)
O22 Cu8 O21 81.4(3)
O22 Cu8 O29 98.5(3)
O30 Cu8 O21 95.9(3)
O30 Cu8 O22 173.8(3)
O30 Cu8 O29 84.3(3)
O17 Cu9 O21 91.5(3)
O17 Cu9 O39 169.2(3)
O18 Cu9 O17 83.3(3)
O18 Cu9 O21 174.6(3)
O18 Cu9 O39 91.4(3)
O21 Cu9 O39 93.9(3)
N9 Cu10 N10 90.2(4)
N9 Cu10 O23 86.7(3)
N9 Cu10 O24 113.2(3)
N10 Cu10 O23 164.6(3)
N10 Cu10 O24 93.2(3)
O19 Cu10 N9 161.3(4)
O19 Cu10 N10 94.8(3)
O19 Cu10 O23 92.9(3)
O19 Cu10 O24 84.6(3)
O23 Cu10 O24 74.4(3)
N11 Cu11 N12 91.0(3)
N11 Cu11 O40 86.3(3)
N12 Cu11 O40 102.2(3)
O17 Cu11 N11 88.5(3)
O17 Cu11 N12 171.6(3)
O17 Cu11 O40 86.2(3)
O23 Cu11 N11 177.7(3)
O23 Cu11 N12 91.3(3)
O23 Cu11 O17 89.3(3)
O23 Cu11 O40 93.0(3)
O25 Cu12 O26 82.4(3)
O25 Cu12 O29 91.3(3)
O25 Cu12 O41 172.1(3)
O25 Cu12 O42 90.3(3)
O26 Cu12 O29 163.1(3)
O26 Cu12 O41 89.8(3)
O26 Cu12 O42 105.3(3)
O29 Cu12 O42 90.4(3)
O41 Cu12 O29 95.9(3)
O41 Cu12 O42 92.9(3)
N13 Cu13 N14 90.7(3)
N13 Cu13 O31 87.0(3)
N13 Cu13 O32 109.5(3)
N14 Cu13 O31 166.8(3)
N14 Cu13 O32 93.6(3)
O27 Cu13 N13 156.2(4)
O27 Cu13 N14 95.7(3)
O27 Cu13 O31 91.5(3)
O27 Cu13 O32 92.9(3)
O31 Cu13 O32 75.0(3)
N15 Cu14 O43 95.5(3)
N16 Cu14 N15 92.1(3)
N16 Cu14 O43 94.0(3)
O25 Cu14 N15 87.7(3)
O25 Cu14 N16 175.6(3)
O25 Cu14 O31 88.9(3)
O25 Cu14 O43 90.4(3)
O31 Cu14 N15 168.2(3)
O31 Cu14 N16 90.4(3)
O31 Cu14 O43 95.8(3)
O48A N17 O47A 122.3(13)
O49A N17 O47A 113.6(12)
O49A N17 O48A 124.0(13)
O49B N17 O48B 127(3)
O47B N17 O49B 108(3)
O47B N17 O48B 125(2)
O61A N20A O60A 119.2(16)
O62A N20A O60A 118.6(16)
O62A N20A O61A 117.5(16)
Cu1 O101 H10A 117.1
Cu1 O101 H10B 116.9
H10A O101 H10B 99.8
Cu6 O60C H60D 114(2)
C201 O60C Cu6 133.3(18)
C201 O60C H60D 107(2)
O60C C201 H20A 109.5
O60C C201 H20B 109.5
O60C C201 H20C 109.5
H20A C201 H20B 109.5
H20A C201 H20C 109.5
H20B C201 H20C 109.5
N20B O60B Cu6 104.8(14)
O60B N20B O62B 138.9(12)
O61B N20B O60B 110.7(11)
O61B N20B O62B 109.3(10)
O55B N19B O53B 116(2)
O54B N19B O55B 130(3)
O54B N19B O53B 110(2)
O53A N19A O55A 110.7(17)
O54A N19A O53A 129.8(19)
O54A N19A O55A 115.4(18)

loop_
_geom_bond_atom_site_label_1
_geom_bond_atom_site_label_2
_geom_bond_distance
C1 C2 1.470(14)
C1 N1 1.291(12)
C1 O2 1.307(11)
C2 C3 1.429(13)
C2 C7 1.390(14)
C3 H3 0.9500
C3 C4 1.383(15)
C4 H4 0.9500
C4 C5 1.375(15)
C5 H5 0.9500
C5 C6 1.380(14)
C6 H6 0.9500
C6 C7 1.396(14)
C7 N2 1.424(12)
C8 H8 0.9500
C8 C9 1.434(13)
C8 N2 1.285(12)
C9 C10 1.388(14)
C9 C14 1.417(13)
C10 H10 0.9500
C10 C11 1.364(14)
C11 H11 0.9500
C11 C12 1.387(15)
C12 H12 0.9500
C12 C13 1.404(15)
C13 C14 1.443(13)
C13 O4 1.340(12)
C14 O3 1.294(12)
C15 H15A 0.9800
C15 H15B 0.9800
C15 H15C 0.9800
C15 O4 1.426(11)
C16 C17 1.483(13)
C16 N3 1.310(12)
C16 O6 1.283(11)
C17 C18 1.366(14)
C17 C22 1.426(13)
C18 H18 0.9500
C18 C19 1.364(13)
C19 H19 0.9500
C19 C20 1.380(14)
C20 H20 0.9500
C20 C21 1.343(14)
C21 H21 0.9500
C21 C22 1.396(13)
C22 N4 1.445(13)
C23 H23 0.9500
C23 C24 1.394(14)
C23 N4 1.294(12)
C24 C25 1.441(15)
C24 C29 1.413(14)
C25 H25 0.9500
C25 C26 1.360(16)
C26 H26 0.9500
C26 C27 1.411(15)
C27 H27 0.9500
C27 C28 1.397(14)
C28 C29 1.396(14)
C28 O8 1.368(12)
C29 O7 1.332(11)
C30 H30A 0.9800
C30 H30B 0.9800
C30 H30C 0.9800
C30 O8 1.424(12)
C31 C32 1.497(13)
C31 N5 1.295(12)
C31 O10 1.290(11)
C32 C33 1.357(14)
C32 C37 1.411(13)
C33 H33 0.9500
C33 C34 1.423(14)
C34 H34 0.9500
C34 C35 1.372(14)
C35 H35 0.9500
C35 C36 1.370(14)
C36 H36 0.9500
C36 C37 1.380(13)
C37 N6 1.404(13)
C38 H38 0.9500
C38 C39 1.406(14)
C38 N6 1.323(12)
C39 C40 1.385(14)
C39 C44 1.420(13)
C40 H40 0.9500
C40 C41 1.346(15)
C41 H41 0.9500
C41 C42 1.360(14)
C42 H42 0.9500
C42 C43 1.384(14)
C43 C44 1.414(14)
C43 O12 1.363(11)
C44 O11 1.344(12)
C45 H45A 0.9800
C45 H45B 0.9800
C45 H45C 0.9800
C45 O12 1.440(12)
C46 C47 1.485(15)
C46 N7 1.302(12)
C46 O14 1.295(12)
C47 C48 1.377(15)
C47 C52 1.368(14)
C48 H48 0.9500
C48 C49 1.365(17)
C49 H49 0.9500
C49 C50 1.409(17)
C50 H50 0.9500
C50 C51 1.344(16)
C51 H51 0.9500
C51 C52 1.388(15)
C52 N8 1.464(13)
C53 H53 0.9500
C53 C54 1.416(15)
C53 N8 1.289(13)
C54 C55 1.400(16)
C54 C59 1.453(15)
C55 H55 0.9500
C55 C56 1.352(16)
C56 H56 0.9500
C56 C57 1.356(16)
C57 H57 0.9500
C57 C58 1.382(16)
C58 C59 1.412(15)
C58 O16 1.375(13)
C59 O15 1.313(12)
C60 H60A 0.9800
C60 H60B 0.9800
C60 H60C 0.9800
C60 O16 1.414(12)
C61 C62 1.507(13)
C61 N9 1.288(13)
C61 O18 1.279(11)
C62 C63 1.375(14)
C62 C67 1.390(13)
C63 H63 0.9500
C63 C64 1.392(14)
C64 H64 0.9500
C64 C65 1.398(15)
C65 H65 0.9500
C65 C66 1.375(15)
C66 H66 0.9500
C66 C67 1.397(13)
C67 N10 1.435(13)
C68 H68 0.9500
C68 C69 1.434(15)
C68 N10 1.302(12)
C69 C70 1.415(15)
C69 C74 1.401(15)
C70 H70 0.9500
C70 C71 1.362(16)
C71 H71 0.9500
C71 C72 1.369(17)
C72 H72 0.9500
C72 C73 1.379(16)
C73 C74 1.427(15)
C73 O20 1.357(14)
C74 O19 1.317(12)
C75 H75A 0.9800
C75 H75B 0.9800
C75 H75C 0.9800
C75 O20 1.426(13)
C76 C77 1.469(14)
C76 N11 1.292(12)
C76 O22 1.294(10)
C77 C78 1.377(13)
C77 C82 1.406(13)
C78 H78 0.9500
C78 C79 1.382(15)
C79 H79 0.9500
C79 C80 1.384(14)
C80 H80 0.9500
C80 C81 1.373(14)
C81 H81 0.9500
C81 C82 1.384(14)
C82 N12 1.442(12)
C83 H83 0.9500
C83 C84 1.455(14)
C83 N12 1.304(12)
C84 C85 1.447(15)
C84 C89 1.377(14)
C85 H85 0.9500
C85 C86 1.389(15)
C86 H86 0.9500
C86 C87 1.371(16)
C87 H87 0.9500
C87 C88 1.363(15)
C88 C89 1.436(13)
C88 O24 1.365(12)
C89 O23 1.317(12)
C90 H90A 0.9800
C90 H90B 0.9800
C90 H90C 0.9800
C90 O24 1.432(11)
C91 C92 1.512(13)
C91 N13 1.290(13)
C91 O26 1.305(10)
C92 C93 1.383(15)
C92 C97 1.395(13)
C93 H93 0.9500
C93 C94 1.391(15)
C94 H94 0.9500
C94 C95 1.377(15)
C95 H95 0.9500
C95 C96 1.341(16)
C96 H96 0.9500
C96 C97 1.373(14)
C97 N14 1.400(13)
C98 H98 0.9500
C98 C99 1.394(15)
C98 N14 1.297(12)
C99 C100 1.452(14)
C99 C104 1.421(15)
C100 H100 0.9500
C100 C101 1.360(16)
C101 H101 0.9500
C101 C102 1.357(17)
C102 H102 0.9500
C102 C103 1.387(15)
C103 C104 1.440(15)
C103 O28 1.377(14)
C104 O27 1.330(11)
C105 H10C 0.9800
C105 H10D 0.9800
C105 H10E 0.9800
C105 O28 1.423(13)
C106 C107 1.476(14)
C106 N15 1.311(12)
C106 O30 1.314(11)
C107 C108 1.376(13)
C107 C112 1.411(12)
C108 H108 0.9500
C108 C109 1.365(15)
C109 H109 0.9500
C109 C110 1.345(14)
C110 H110 0.9500
C110 C111 1.387(13)
C111 H111 0.9500
C111 C112 1.381(14)
C112 N16 1.430(12)
C113 H113 0.9500
C113 C114 1.452(13)
C113 N16 1.294(11)
C114 C115 1.425(13)
C114 C119 1.388(13)
C115 H115 0.9500
C115 C116 1.382(13)
C116 H116 0.9500
C116 C117 1.383(14)
C117 H117 0.9500
C117 C118 1.394(14)
C118 C119 1.438(13)
C118 O32 1.344(12)
C119 O31 1.327(11)
C120 H12A 0.9800
C120 H12B 0.9800
C120 H12C 0.9800
C120 O32 1.398(11)
C123 H12D 0.9800
C123 H12E 0.9800
C123 H12F 0.9800
C123 O40 1.460(12)
C124 H12G 0.9800
C124 H12H 0.9800
C124 H12I 0.9800
C124 O43 1.431(12)
C125 H12J 0.9800
C125 H12K 0.9800
C125 H12L 0.9800
C125 O44 1.34(2)
C126 H12M 0.9800
C126 H12N 0.9800
C126 H12O 0.9800
C126 O45 1.343(14)
C127 H12P 0.9800
C127 H12Q 0.9800
C127 H12R 0.9800
C127 O46 1.35(3)
N1 O1 1.387(10)
N1 Cu3 1.938(7)
N2 Cu3 1.964(8)
N3 O5 1.427(9)
N3 Cu4 1.968(8)
N4 Cu4 1.945(8)
N5 O9 1.430(9)
N5 Cu6 1.963(8)
N6 Cu6 1.946(8)
N7 O13 1.381(11)
N7 Cu7 1.946(8)
N8 Cu7 1.923(8)
N9 O17 1.424(9)
N9 Cu10 1.921(8)
N10 Cu10 1.959(9)
N11 O21 1.416(10)
N11 Cu11 1.964(7)
N12 Cu11 1.974(9)
N13 O25 1.412(9)
N13 Cu13 1.919(8)
N14 Cu13 1.970(8)
N15 O29 1.435(10)
N15 Cu14 1.977(7)
N16 Cu14 1.958(8)
N18 O50 1.270(9)
N18 O51 1.243(9)
N18 O52 1.227(9)
O1 Cu2 1.893(6)
O1 Cu4 1.914(6)
O2 Cu2 1.902(7)
O3 Cu3 1.913(6)
O5 Cu1 1.945(7)
O5 Cu2 1.944(7)
O6 Cu1 1.889(6)
O7 Cu3 1.997(7)
O7 Cu4 1.950(6)
O8 Cu3 2.353(7)
O9 Cu1 1.961(7)
O9 Cu5 1.968(7)
O10 Cu1 1.884(6)
O11 Cu6 1.945(7)
O11 Cu7 1.964(7)
O12 Cu7 2.384(7)
O13 Cu5 1.896(6)
O13 Cu6 1.909(7)
O14 Cu5 1.954(8)
O15 Cu7 1.908(7)
O17 Cu9 1.915(6)
O17 Cu11 1.951(7)
O18 Cu9 1.899(7)
O19 Cu10 1.882(7)
O21 Cu8 1.944(6)
O21 Cu9 1.932(7)
O22 Cu8 1.881(7)
O23 Cu10 2.010(7)
O23 Cu11 1.944(6)
O24 Cu10 2.355(7)
O25 Cu12 1.888(6)
O25 Cu14 1.910(7)
O26 Cu12 1.922(6)
O27 Cu13 1.908(7)
O29 Cu8 1.945(6)
O29 Cu12 1.982(6)
O30 Cu8 1.880(7)
O31 Cu13 2.006(6)
O31 Cu14 1.954(6)
O32 Cu13 2.337(7)
O34 H34A 0.8816
O34 H34B 0.8811
O34 Cu2 1.962(6)
O35 H35A 0.9438
O35 H35B 0.9305
O35 Cu4 2.360(8)
O36 H36A 0.9876
O36 H36B 0.9931
O36 Cu5 2.288(10)
O37 H37A 0.9576
O37 H37B 0.9477
O37 Cu5 1.959(7)
O39 H39A 0.9231
O39 H39B 0.9239
O39 Cu9 1.961(7)
O40 Cu11 2.324(8)
O40 H40A 0.877(10)
O41 H41A 0.9006
O41 H41B 0.8999
O41 Cu12 1.925(6)
O42 H42A 0.9326
O42 H42B 0.9328
O42 Cu12 2.311(8)
O43 Cu14 2.306(7)
O43 H43 0.875(10)
O44 H44 0.8400
O45 H45 0.8400
O46 H46 0.8400
Cu1 O101 2.405(19)
Cu6 O60C 2.389(16)
Cu6 O60B 2.413(15)
N17 O47A 1.308(14)
N17 O48A 1.265(12)
N17 O49A 1.250(12)
N17 O49B 1.32(4)
N17 O47B 1.29(4)
N17 O48B 1.38(3)
N20A O60A 1.265(9)
N20A O61A 1.243(9)
N20A O62A 1.235(9)
O101 H10A 1.0703
O101 H10B 1.0758
O60C C201 1.450(10)
O60C H60D 0.874(10)
C201 H20A 0.9800
C201 H20B 0.9800
C201 H20C 0.9800
O60B N20B 1.297(9)
O62B N20B 1.311(9)
O61B N20B 1.293(9)
N19B O55B 1.234(16)
N19B O54B 1.175(17)
N19B O53B 1.284(17)
N19A O53A 1.291(14)
N19A O54A 1.170(14)
N19A O55A 1.320(16)

loop_
_geom_hbond_atom_site_label_D
_geom_hbond_atom_site_label_H
_geom_hbond_atom_site_label_A
_geom_hbond_distance_DH
_geom_hbond_distance_HA
_geom_hbond_distance_DA
_geom_hbond_angle_DHA
_geom_hbond_site_symmetry_A
C30 H30C O41 0.98 2.66 3.563(15) 153.6 1_455
C38 H38 O19 0.95 2.36 3.295(12) 166.7 .
C42 H42 O15 0.95 2.64 3.398(13) 137.0 2_855
C42 H42 O16 0.95 2.60 3.439(15) 147.4 2_855
C53 H53 O50 0.95 2.28 3.220(16) 172.0 2_765
C60 H60B O62A 0.98 2.46 3.13(2) 125.5 2_755
C83 H83 O55A 0.95 2.62 3.27(3) 125.8 1_655
C87 H87 O44 0.95 2.47 3.398(19) 165.5 2_756
C90 H90C O64 0.98 2.51 3.440(16) 158.1 2_756
C113 H113 O3 0.95 2.35 3.280(13) 167.6 .
C117 H117 O50 0.95 2.49 3.191(17) 130.9 .
C126 H12O O54A 0.98 2.48 3.32(2) 143.3 .
O34 H34A O10 0.88 1.74 2.612(10) 170.0 .
O34 H34B O45 0.88 1.78 2.656(11) 170.0 .
O35 H35A O66 0.94 1.97 2.885(14) 163.8 .
O35 H35B O203 0.93 1.72 2.65(3) 177.7 .
O36 H36A O61A 0.99 2.40 2.88(2) 108.8 .
O36 H36A O61B 0.99 1.75 2.68(2) 153.9 .
O36 H36B O208 0.99 1.91 2.83(3) 152.7 .
O37 H37B O6 0.95 1.64 2.572(11) 167.0 .
O39 H39A N17 0.92 2.63 3.543(14) 170.9 .
O39 H39A O48A 0.92 2.61 3.44(2) 150.9 .
O39 H39A O49A 0.92 2.08 2.930(17) 153.0 .
O39 H39A O49B 0.92 2.83 3.65(5) 148.9 .
O39 H39A O48B 0.92 1.86 2.71(4) 152.1 .
O39 H39B O48A 0.92 1.74 2.622(17) 157.6 2_756
O39 H39B O48B 0.92 1.93 2.70(3) 139.5 2_756
O41 H41A O201 0.90 1.89 2.76(2) 160.5 .
O41 H41B O22 0.90 1.75 2.597(9) 156.1 .
O42 H42A N17 0.93 2.52 3.394(13) 155.9 .
O42 H42A O47A 0.93 1.75 2.658(19) 164.4 .
O42 H42A O49A 0.93 2.49 3.188(17) 131.7 .
O42 H42A O49B 0.93 1.77 2.55(4) 139.6 .
O42 H42A O47B 0.93 2.40 3.26(4) 153.7 .
O44 H44 O46 0.84 1.66 2.46(3) 158.5 2_666
O45 H45 N19A 0.84 2.57 3.36(2) 158.0 .
O45 H45 O53A 0.84 1.80 2.631(17) 171.3 .
O101 H10A O36 1.07 1.79 2.78(2) 152.4 .
O101 H10B O203 1.08 1.76 2.83(3) 172.9 .
O40 H40A O48A 0.877(10) 2.61(6) 3.28(2) 133(7) .
O40 H40A O200 0.877(10) 1.90(5) 2.687(17) 149(8) .
O43 H43 O64 0.875(10) 1.83(5) 2.641(12) 153(9) .
O60C H60D O65 0.874(10) 2.04(12) 2.72(4) 134(11) .

loop_
_geom_torsion_atom_site_label_1
_geom_torsion_atom_site_label_2
_geom_torsion_atom_site_label_3
_geom_torsion_atom_site_label_4
_geom_torsion
C1 C2 C3 C4 -179.8(11)
C1 C2 C7 C6 177.5(11)
C1 C2 C7 N2 -3.3(18)
C1 N1 O1 Cu2 8.4(10)
C1 N1 O1 Cu4 155.4(7)
C2 C1 N1 O1 -176.8(9)
C2 C1 N1 Cu3 10.7(16)
C2 C1 O2 Cu2 168.9(8)
C2 C3 C4 C5 1(2)
C2 C7 N2 C8 -139.7(11)
C2 C7 N2 Cu3 35.3(14)
C3 C2 C7 C6 -3.5(17)
C3 C2 C7 N2 175.7(10)
C3 C4 C5 C6 0(2)
C4 C5 C6 C7 -2.5(19)
C5 C6 C7 C2 4.2(18)
C5 C6 C7 N2 -174.9(10)
C6 C7 N2 C8 39.4(15)
C6 C7 N2 Cu3 -145.6(9)
C7 C2 C3 C4 1.1(18)
C8 C9 C10 C11 -177.2(11)
C8 C9 C14 C13 176.2(9)
C8 C9 C14 O3 -6.0(16)
C9 C8 N2 C7 -174.8(10)
C9 C8 N2 Cu3 10.3(15)
C9 C10 C11 C12 0.8(18)
C9 C14 O3 Cu3 -10.1(14)
C10 C9 C14 C13 -2.6(15)
C10 C9 C14 O3 175.3(10)
C10 C11 C12 C13 -2.0(19)
C11 C12 C13 C14 1.0(18)
C11 C12 C13 O4 -176.4(11)
C12 C13 C14 C9 1.3(15)
C12 C13 C14 O3 -176.7(10)
C12 C13 O4 C15 -4.9(16)
C13 C14 O3 Cu3 167.6(7)
C14 C9 C10 C11 1.6(18)
C14 C13 O4 C15 177.6(9)
C16 C17 C18 C19 177.2(10)
C16 C17 C22 C21 -176.0(10)
C16 C17 C22 N4 2.3(16)
C16 N3 O5 Cu1 -7.0(10)
C16 N3 O5 Cu2 160.1(7)
C16 O6 Cu1 O5 -10.1(7)
C16 O6 Cu1 O9 175.2(7)
C16 O6 Cu1 O101 88.8(8)
C17 C16 N3 O5 -176.3(8)
C17 C16 N3 Cu4 20.8(15)
C17 C16 O6 Cu1 -175.6(7)
C17 C18 C19 C20 -1.6(17)
C17 C22 N4 C23 -149.2(10)
C17 C22 N4 Cu4 28.7(13)
C18 C17 C22 C21 -0.2(15)
C18 C17 C22 N4 178.2(9)
C18 C19 C20 C21 1.2(18)
C19 C20 C21 C22 -0.4(18)
C20 C21 C22 C17 -0.1(17)
C20 C21 C22 N4 -178.5(10)
C21 C22 N4 C23 29.1(14)
C21 C22 N4 Cu4 -153.1(8)
C22 C17 C18 C19 1.1(16)
C23 C24 C25 C26 174.9(11)
C23 C24 C29 C28 -174.1(10)
C23 C24 C29 O7 6.5(16)
C24 C23 N4 C22 -170.9(9)
C24 C23 N4 Cu4 11.3(14)
C24 C25 C26 C27 1.3(18)
C24 C29 O7 Cu3 165.3(7)
C24 C29 O7 Cu4 -39.1(12)
C25 C24 C29 C28 3.9(15)
C25 C24 C29 O7 -175.5(9)
C25 C26 C27 C28 0.1(18)
C26 C27 C28 C29 0.6(16)
C26 C27 C28 O8 -176.6(10)
C27 C28 C29 C24 -2.6(15)
C27 C28 C29 O7 176.8(10)
C27 C28 O8 C30 -8.4(15)
C27 C28 O8 Cu3 -164.4(9)
C28 C29 O7 Cu3 -14.1(11)
C28 C29 O7 Cu4 141.5(7)
C29 C24 C25 C26 -3.2(17)
C29 C28 O8 C30 174.4(9)
C29 C28 O8 Cu3 18.4(10)
C31 C32 C33 C34 174.8(10)
C31 C32 C37 C36 -169.8(10)
C31 C32 C37 N6 7.2(17)
C31 N5 O9 Cu1 -2.7(10)
C31 N5 O9 Cu5 -164.8(7)
C31 O10 Cu1 O5 179.1(7)
C31 O10 Cu1 O9 -6.0(7)
C31 O10 Cu1 O101 79.6(8)
C32 C31 N5 O9 175.7(9)
C32 C31 N5 Cu6 -7.6(15)
C32 C31 O10 Cu1 -171.6(7)
C32 C33 C34 C35 -4.2(18)
C32 C37 N6 C38 142.7(10)
C32 C37 N6 Cu6 -38.6(13)
C33 C32 C37 C36 6.9(16)
C33 C32 C37 N6 -176.1(10)
C33 C34 C35 C36 5.9(17)
C34 C35 C36 C37 -1.3(17)
C35 C36 C37 C32 -5.4(16)
C35 C36 C37 N6 177.6(10)
C36 C37 N6 C38 -40.3(14)
C36 C37 N6 Cu6 138.4(8)
C37 C32 C33 C34 -2.2(17)
C38 C39 C40 C41 -177.0(11)
C38 C39 C44 C43 177.3(10)
C38 C39 C44 O11 0.9(16)
C39 C38 N6 C37 175.3(9)
C39 C38 N6 Cu6 -3.4(15)
C39 C40 C41 C42 -0.6(19)
C39 C44 O11 Cu6 30.6(13)
C39 C44 O11 Cu7 -165.5(7)
C40 C39 C44 C43 -5.0(15)
C40 C39 C44 O11 178.6(9)
C40 C41 C42 C43 -4.2(18)
C41 C42 C43 C44 4.2(17)
C41 C42 C43 O12 -179.6(10)
C42 C43 C44 C39 0.4(15)
C42 C43 C44 O11 176.9(10)
C42 C43 O12 C45 -8.9(15)
C42 C43 O12 Cu7 169.8(9)
C43 C44 O11 Cu6 -145.9(8)
C43 C44 O11 Cu7 18.1(12)
C44 C39 C40 C41 5.2(17)
C44 C43 O12 C45 167.6(8)
C44 C43 O12 Cu7 -13.8(10)
C46 C47 C48 C49 178.8(12)
C46 C47 C52 C51 -179.9(11)
C46 C47 C52 N8 -0.7(18)
C46 N7 O13 Cu5 -8.0(11)
C46 N7 O13 Cu6 -162.0(8)
C47 C46 N7 O13 177.0(9)
C47 C46 N7 Cu7 -15.3(16)
C47 C46 O14 Cu5 -171.2(9)
C47 C48 C49 C50 2(2)
C47 C52 N8 C53 140.1(11)
C47 C52 N8 Cu7 -38.6(13)
C48 C47 C52 C51 2.0(18)
C48 C47 C52 N8 -178.8(11)
C48 C49 C50 C51 0(2)
C49 C50 C51 C52 -1(2)
C50 C51 C52 C47 -0.2(19)
C50 C51 C52 N8 -179.5(12)
C51 C52 N8 C53 -40.7(15)
C51 C52 N8 Cu7 140.6(9)
C52 C47 C48 C49 -3(2)
C53 C54 C55 C56 169.3(11)
C53 C54 C59 C58 -168.7(11)
C53 C54 C59 O15 9.2(18)
C54 C53 N8 C52 169.2(11)
C54 C53 N8 Cu7 -12.2(17)
C54 C55 C56 C57 2(2)
C54 C59 O15 Cu7 5.2(15)
C55 C54 C59 C58 5.0(17)
C55 C54 C59 O15 -177.1(11)
C55 C56 C57 C58 1(2)
C56 C57 C58 C59 -0.7(19)
C56 C57 C58 O16 -178.6(11)
C57 C58 C59 C54 -2.4(17)
C57 C58 C59 O15 179.7(11)
C57 C58 O16 C60 6.1(17)
C58 C59 O15 Cu7 -177.1(8)
C59 C54 C55 C56 -4.7(18)
C59 C58 O16 C60 -172.0(10)
C61 C62 C63 C64 178.1(10)
C61 C62 C67 C66 -178.4(10)
C61 C62 C67 N10 5.7(17)
C61 N9 O17 Cu9 6.9(10)
C61 N9 O17 Cu11 127.5(8)
C61 O18 Cu9 O17 7.3(7)
C61 O18 Cu9 O39 -163.3(7)
C62 C61 N9 O17 178.8(8)
C62 C61 N9 Cu10 -21.5(15)
C62 C61 O18 Cu9 174.6(7)
C62 C63 C64 C65 -0.1(16)
C62 C67 N10 C68 -157.6(10)
C62 C67 N10 Cu10 26.4(13)
C63 C62 C67 C66 -0.1(16)
C63 C62 C67 N10 -175.9(10)
C63 C64 C65 C66 1.1(16)
C64 C65 C66 C67 -1.6(17)
C65 C66 C67 C62 1.1(17)
C65 C66 C67 N10 177.0(10)
C66 C67 N10 C68 26.5(15)
C66 C67 N10 Cu10 -149.4(8)
C67 C62 C63 C64 -0.4(17)
C68 C69 C70 C71 -175.0(11)
C68 C69 C74 C73 175.1(10)
C68 C69 C74 O19 -9.7(18)
C69 C68 N10 C67 -165.3(10)
C69 C68 N10 Cu10 10.6(16)
C69 C70 C71 C72 1.6(19)
C69 C74 O19 Cu10 -5.3(15)
C70 C69 C74 C73 2.3(16)
C70 C69 C74 O19 177.6(11)
C70 C71 C72 C73 -2(2)
C71 C72 C73 C74 2.5(19)
C71 C72 C73 O20 -178.1(12)
C72 C73 C74 C69 -2.6(17)
C72 C73 C74 O19 -178.3(11)
C72 C73 O20 C75 0.6(19)
C73 C74 O19 Cu10 170.0(7)
C74 C69 C70 C71 -1.9(18)
C74 C73 O20 C75 180.0(11)
C74 O19 Cu10 N9 -88.6(13)
C74 O19 Cu10 N10 16.4(9)
C74 O19 Cu10 O23 -176.9(8)
C74 O19 Cu10 O24 109.2(8)
C76 C77 C78 C79 177.3(11)
C76 C77 C82 C81 -179.5(11)
C76 C77 C82 N12 0.3(17)
C76 N11 O21 Cu8 -0.1(10)
C76 N11 O21 Cu9 -174.0(7)
C76 O22 Cu8 O21 -0.9(7)
C76 O22 Cu8 O29 177.5(7)
C77 C76 N11 O21 179.4(9)
C77 C76 N11 Cu11 7.8(16)
C77 C76 O22 Cu8 -178.9(8)
C77 C78 C79 C80 3.2(18)
C77 C82 N12 C83 -148.0(10)
C77 C82 N12 Cu11 26.6(13)
C78 C77 C82 C81 -1.5(16)
C78 C77 C82 N12 178.4(10)
C78 C79 C80 C81 -2.9(18)
C79 C80 C81 C82 0.5(18)
C80 C81 C82 C77 1.7(18)
C80 C81 C82 N12 -178.1(10)
C81 C82 N12 C83 31.8(15)
C81 C82 N12 Cu11 -153.5(9)
C82 C77 C78 C79 -1.0(16)
C83 C84 C85 C86 -179.9(11)
C83 C84 C89 C88 -176.3(10)
C83 C84 C89 O23 3.2(17)
C84 C83 N12 C82 -169.8(10)
C84 C83 N12 Cu11 15.3(15)
C84 C85 C86 C87 -3.5(19)
C84 C89 O23 Cu10 167.9(8)
C84 C89 O23 Cu11 -35.2(13)
C85 C84 C89 C88 3.9(15)
C85 C84 C89 O23 -176.7(10)
C85 C86 C87 C88 3(2)
C86 C87 C88 C89 0.8(19)
C86 C87 C88 O24 -176.4(11)
C87 C88 C89 C84 -4.3(16)
C87 C88 C89 O23 176.2(10)
C87 C88 O24 C90 -25.5(16)
C87 C88 O24 Cu10 -164.6(10)
C88 C89 O23 Cu10 -12.7(12)
C88 C89 O23 Cu11 144.3(7)
C89 C84 C85 C86 -0.1(17)
C89 C88 O24 C90 157.2(9)
C89 C88 O24 Cu10 18.1(10)
C91 C92 C93 C94 174.8(11)
C91 C92 C97 C96 -172.3(10)
C91 C92 C97 N14 2.1(16)
C91 N13 O25 Cu12 -5.4(10)
C91 N13 O25 Cu14 -165.5(7)
C92 C91 N13 O25 176.7(8)
C92 C91 N13 Cu13 -19.7(16)
C92 C91 O26 Cu12 -170.8(7)
C92 C93 C94 C95 -0.8(18)
C92 C97 N14 C98 145.3(10)
C92 C97 N14 Cu13 -31.7(13)
C93 C92 C97 C96 6.1(16)
C93 C92 C97 N14 -179.5(10)
C93 C94 C95 C96 3(2)
C94 C95 C96 C97 -1(2)
C95 C96 C97 C92 -4.1(18)
C95 C96 C97 N14 -178.6(12)
C96 C97 N14 C98 -40.4(14)
C96 C97 N14 Cu13 142.6(9)
C97 C92 C93 C94 -3.7(17)
C98 C99 C100 C101 178.7(10)
C98 C99 C104 C103 -179.6(10)
C98 C99 C104 O27 4.3(17)
C99 C98 N14 C97 172.4(10)
C99 C98 N14 Cu13 -10.5(15)
C99 C100 C101 C102 -0.5(18)
C99 C104 O27 Cu13 -2.0(14)
C100 C99 C104 C103 -1.1(15)
C100 C99 C104 O27 -177.2(10)
C100 C101 C102 C103 1.8(19)
C101 C102 C103 C104 -2.8(18)
C101 C102 C103 O28 174.7(11)
C102 C103 C104 C99 2.4(16)
C102 C103 C104 O27 178.7(10)
C102 C103 O28 C105 3.8(17)
C103 C104 O27 Cu13 -178.1(7)
C104 C99 C100 C101 0.1(16)
C104 C103 O28 C105 -178.6(10)
C106 C107 C108 C109 174.7(11)
C106 C107 C112 C111 -176.3(10)
C106 C107 C112 N16 2.7(15)
C106 N15 O29 Cu8 -6.9(9)
C106 N15 O29 Cu12 -161.8(7)
C106 O30 Cu8 O21 170.8(7)
C106 O30 Cu8 O29 -7.6(7)
C107 C106 N15 O29 174.0(8)
C107 C106 N15 Cu14 -13.7(15)
C107 C106 O30 Cu8 -167.5(7)
C107 C108 C109 C110 3.0(18)
C107 C112 N16 C113 142.4(10)
C107 C112 N16 Cu14 -40.0(11)
C108 C107 C112 C111 2.7(15)
C108 C107 C112 N16 -178.3(9)
C108 C109 C110 C111 0.1(18)
C109 C110 C111 C112 -1.8(16)
C110 C111 C112 C107 0.3(15)
C110 C111 C112 N16 -178.7(9)
C111 C112 N16 C113 -38.6(14)
C111 C112 N16 Cu14 139.0(8)
C112 C107 C108 C109 -4.4(16)
C113 C114 C115 C116 -176.5(9)
C113 C114 C119 C118 175.8(9)
C113 C114 C119 O31 -1.2(15)
C114 C113 N16 C112 173.5(9)
C114 C113 N16 Cu14 -3.8(14)
C114 C115 C116 C117 -1.3(15)
C114 C119 O31 Cu13 -171.5(7)
C114 C119 O31 Cu14 35.4(12)
C115 C114 C119 C118 -3.6(14)
C115 C114 C119 O31 179.4(9)
C115 C116 C117 C118 0.3(16)
C116 C117 C118 C119 -0.9(15)
C116 C117 C118 O32 177.4(10)
C117 C118 C119 C114 2.5(14)
C117 C118 C119 O31 179.6(9)
C117 C118 O32 C120 -2.6(15)
C117 C118 O32 Cu13 171.0(9)
C118 C119 O31 Cu13 11.5(11)
C118 C119 O31 Cu14 -141.6(7)
C119 C114 C115 C116 3.0(14)
C119 C118 O32 C120 175.8(9)
C119 C118 O32 Cu13 -10.6(10)
N1 C1 C2 C3 159.4(10)
N1 C1 C2 C7 -21.6(18)
N1 C1 O2 Cu2 -7.4(13)
N1 O1 Cu2 O2 -9.6(6)
N1 O1 Cu2 O5 158.5(6)
N2 C8 C9 C10 -175.7(11)
N2 C8 C9 C14 5.5(17)
N3 C16 C17 C18 155.7(10)
N3 C16 C17 C22 -28.4(16)
N3 C16 O6 Cu1 9.3(13)
N4 C23 C24 C25 -168.3(10)
N4 C23 C24 C29 9.6(17)
N5 C31 C32 C33 -158.8(11)
N5 C31 C32 C37 17.9(17)
N5 C31 O10 Cu1 6.5(13)
N6 C38 C39 C40 166.5(10)
N6 C38 C39 C44 -15.8(17)
N7 C46 C47 C48 -152.4(12)
N7 C46 C47 C52 29.5(18)
N7 C46 O14 Cu5 1.1(14)
N7 O13 Cu5 O9 -160.4(7)
N7 O13 Cu5 O14 6.7(7)
N7 O13 Cu5 O36 107.2(7)
N7 O13 Cu5 O37 -42(2)
N8 C53 C54 C55 -179.0(12)
N8 C53 C54 C59 -5.2(19)
N9 C61 C62 C63 171.6(10)
N9 C61 C62 C67 -10.0(16)
N9 C61 O18 Cu9 -5.7(13)
N10 C68 C69 C70 179.3(11)
N10 C68 C69 C74 6.3(18)
N11 C76 C77 C78 163.2(10)
N11 C76 C77 C82 -18.7(18)
N11 C76 O22 Cu8 1.1(13)
N12 C83 C84 C85 -172.7(11)
N12 C83 C84 C89 7.5(18)
N13 C91 C92 C93 -154.0(11)
N13 C91 C92 C97 24.4(16)
N13 C91 O26 Cu12 7.5(13)
N13 O25 Cu12 O26 7.3(6)
N13 O25 Cu12 O29 -156.9(6)
N13 O25 Cu12 O42 112.7(6)
N14 C98 C99 C100 -175.5(10)
N14 C98 C99 C104 2.9(18)
N15 C106 C107 C108 -152.0(10)
N15 C106 C107 C112 27.0(16)
N15 C106 O30 Cu8 5.9(13)
N16 C113 C114 C115 163.0(10)
N16 C113 C114 C119 -16.5(16)
O2 C1 C2 C3 -16.9(16)
O2 C1 C2 C7 162.1(11)
O2 C1 N1 O1 -0.6(14)
O2 C1 N1 Cu3 -173.1(7)
O4 C13 C14 C9 179.0(9)
O4 C13 C14 O3 1.0(14)
O6 C16 C17 C18 -19.4(15)
O6 C16 C17 C22 156.4(10)
O6 C16 N3 O5 -1.3(14)
O6 C16 N3 Cu4 -164.2(7)
O8 C28 C29 C24 174.7(9)
O8 C28 C29 O7 -5.9(13)
O10 C31 C32 C33 19.4(15)
O10 C31 C32 C37 -163.9(10)
O10 C31 N5 O9 -2.4(14)
O10 C31 N5 Cu6 174.3(7)
O12 C43 C44 C39 -176.2(9)
O12 C43 C44 O11 0.3(14)
O14 C46 C47 C48 20.1(17)
O14 C46 C47 C52 -158.0(11)
O14 C46 N7 O13 4.6(16)
O14 C46 N7 Cu7 172.3(8)
O16 C58 C59 C54 175.8(10)
O16 C58 C59 O15 -2.1(16)
O18 C61 C62 C63 -8.8(14)
O18 C61 C62 C67 169.7(10)
O18 C61 N9 O17 -0.9(14)
O18 C61 N9 Cu10 158.8(8)
O20 C73 C74 C69 177.9(10)
O20 C73 C74 O19 2.2(15)
O22 C76 C77 C78 -16.8(15)
O22 C76 C77 C82 161.3(10)
O22 C76 N11 O21 -0.7(14)
O22 C76 N11 Cu11 -172.3(7)
O24 C88 C89 C84 173.2(9)
O24 C88 C89 O23 -6.2(13)
O26 C91 C92 C93 24.4(14)
O26 C91 C92 C97 -157.2(10)
O26 C91 N13 O25 -1.6(15)
O26 C91 N13 Cu13 162.0(8)
O28 C103 C104 C99 -175.4(9)
O28 C103 C104 O27 0.9(14)
O30 C106 C107 C108 21.3(15)
O30 C106 C107 C112 -159.7(9)
O30 C106 N15 O29 1.0(14)
O30 C106 N15 Cu14 173.2(7)
O32 C118 C119 C114 -176.0(9)
O32 C118 C119 O31 1.1(13)
Cu3 N1 O1 Cu2 -178.2(4)
Cu3 N1 O1 Cu4 -31.1(9)
Cu4 N3 O5 Cu1 158.0(4)
Cu4 N3 O5 Cu2 -34.9(8)
Cu4 O1 Cu2 O2 -157.5(4)
Cu4 O1 Cu2 O5 10.7(4)
Cu6 N5 O9 Cu1 -179.7(4)
Cu6 N5 O9 Cu5 18.2(9)
Cu6 O13 Cu5 O9 -7.1(5)
Cu6 O13 Cu5 O14 160.0(5)
Cu6 O13 Cu5 O36 -99.4(5)
Cu6 O13 Cu5 O37 111.5(17)
Cu6 O60B N20B O62B 85(4)
Cu6 O60B N20B O61B -81(2)
Cu7 N7 O13 Cu5 -177.4(4)
Cu7 N7 O13 Cu6 28.6(10)
Cu10 N9 O17 Cu9 -155.1(4)
Cu10 N9 O17 Cu11 -34.5(8)
Cu11 N11 O21 Cu8 172.7(4)
Cu11 N11 O21 Cu9 -1.2(8)
Cu13 N13 O25 Cu12 -171.9(4)
Cu13 N13 O25 Cu14 27.9(9)
Cu14 N15 O29 Cu8 -179.7(4)
Cu14 N15 O29 Cu12 25.5(8)
Cu14 O25 Cu12 O26 167.1(5)
Cu14 O25 Cu12 O29 2.9(5)
Cu14 O25 Cu12 O42 -87.5(4)

loop_
_smtbx_masks_void_nr
_smtbx_masks_void_average_x
_smtbx_masks_void_average_y
_smtbx_masks_void_average_z
_smtbx_masks_void_volume
_smtbx_masks_void_count_electrons
1 -0.500 0.500 0.000 846.3 21.1
2 0.390 0.788 0.197 21.6 0.5
3 0.610 0.212 0.803 21.6 0.5
